data_7715243
loop_
_publ_author_name
'Zhao, Hui'
'Chen, Hanhan'
'yang Zhang, Ming'
'Yang, Yuanyuan'
'Yang, Zongfei'
'Ma, Pengtao'
'Niu, Jingyang'
'Wang, Jingping'

_publ_section_title
;
 Two binuclear Ni-inserted polyoxotantalates based on {NiTa10O32} units
 with catalytic activity
;
_journal_issue 12
_journal_name_full 'Dalton Transactions'
_journal_page_first 5562
_journal_page_last 5566
_journal_paper_doi 10.1039/D4DT00048J
_journal_volume 53
_journal_year 2024
_chemical_formula_moiety 'C2 H4 K6 N2 Na4 Ni2 O49 Ta10, 2(O)'
_chemical_formula_sum 'C2 H4 K6 N2 Na4 Ni2 O51 Ta10'
_chemical_formula_weight 3125.55
_space_group_crystal_system monoclinic
_space_group_IT_number 15
_space_group_name_Hall '-C 2yc'
_space_group_name_H-M_alt 'C 1 2/c 1'
_atom_sites_solution_hydrogens geom
_atom_sites_solution_primary dual
_audit_creation_date 2021-06-03
_audit_creation_method
;
Olex2 1.2
(compiled 2018.05.29 svn.r3508 for OlexSys, GUI svn.r5506)
;
_audit_update_record
;
2022-08-18 deposited with the CCDC.	2024-02-20 downloaded from the CCDC.
;
_cell_angle_alpha 90
_cell_angle_beta 113.4290(10)
_cell_angle_gamma 90
_cell_formula_units_Z 8
_cell_length_a 43.8013(13)
_cell_length_b 14.1230(3)
_cell_length_c 20.2049(5)
_cell_measurement_reflns_used 9941
_cell_measurement_temperature 149.9
_cell_measurement_theta_max 28.319
_cell_measurement_theta_min 2.632
_cell_volume 11468.4(5)
_computing_cell_refinement 'SAINT V8.38A (?, 2016)'
_computing_data_reduction 'SAINT V8.38A (?, 2016)'
_computing_molecular_graphics 'Olex2 (Dolomanov et al., 2009)'
_computing_publication_material 'Olex2 (Dolomanov et al., 2009)'
_computing_structure_refinement 'ShelXL (Sheldrick, 2015)'
_computing_structure_solution 'ShelXT (Sheldrick, 2015)'
_diffrn_ambient_temperature 150.0
_diffrn_measured_fraction_theta_full 0.998
_diffrn_measured_fraction_theta_max 0.998
_diffrn_measurement_device_type 'Bruker APEX-II CCD'
_diffrn_radiation_monochromator 'Helios multilayer optic'
_diffrn_radiation_type MoK\a
_diffrn_radiation_wavelength 0.71073
_diffrn_reflns_av_R_equivalents 0.0526
_diffrn_reflns_av_unetI/netI 0.0505
_diffrn_reflns_Laue_measured_fraction_full 0.998
_diffrn_reflns_Laue_measured_fraction_max 0.998
_diffrn_reflns_limit_h_max 52
_diffrn_reflns_limit_h_min -52
_diffrn_reflns_limit_k_max 16
_diffrn_reflns_limit_k_min -16
_diffrn_reflns_limit_l_max 24
_diffrn_reflns_limit_l_min -24
_diffrn_reflns_number 40822
_diffrn_reflns_point_group_measured_fraction_full 0.998
_diffrn_reflns_point_group_measured_fraction_max 0.998
_diffrn_reflns_theta_full 25.100
_diffrn_reflns_theta_max 25.100
_diffrn_reflns_theta_min 2.197
_diffrn_source_type Microfocus
_exptl_absorpt_coefficient_mu 20.203
_exptl_absorpt_correction_T_max 0.7457
_exptl_absorpt_correction_T_min 0.3616
_exptl_absorpt_correction_type multi-scan
_exptl_absorpt_process_details
'SADABS-2016/2 (Bruker,2016/2) was used for absorption correction. wR2(int) was 0.1343 before and 0.0790 after correction. The Ratio of minimum to maximum transmission is 0.4849. The \l/2 correction factor is Not present.'
_exptl_crystal_colour colourless
_exptl_crystal_colour_primary colourless
_exptl_crystal_density_diffrn 3.620
_exptl_crystal_description plate
_exptl_crystal_F_000 11056
_exptl_crystal_size_max 0.04
_exptl_crystal_size_mid 0.04
_exptl_crystal_size_min 0.02
_refine_diff_density_max 3.506
_refine_diff_density_min -2.347
_refine_diff_density_rms 0.345
_refine_ls_extinction_method none
_refine_ls_goodness_of_fit_ref 1.029
_refine_ls_hydrogen_treatment constr
_refine_ls_matrix_type full
_refine_ls_number_parameters 709
_refine_ls_number_reflns 10200
_refine_ls_number_restraints 60
_refine_ls_restrained_S_all 1.033
_refine_ls_R_factor_all 0.0645
_refine_ls_R_factor_gt 0.0423
_refine_ls_shift/su_max 0.002
_refine_ls_shift/su_mean 0.000
_refine_ls_structure_factor_coef Fsqd
_refine_ls_weighting_details 'w=1/[\s^2^(Fo^2^)+(0.0507P)^2^+482.8080P] where P=(Fo^2^+2Fc^2^)/3'
_refine_ls_weighting_scheme calc
_refine_ls_wR_factor_gt 0.1091
_refine_ls_wR_factor_ref 0.1250
_reflns_Friedel_coverage 0.000
_reflns_number_gt 7398
_reflns_number_total 10200
_reflns_threshold_expression 'I > 2\s(I)'
_cod_data_source_file d4dt00048j2.cif
_cod_data_source_block m6817_0m
_cod_depositor_comments 'Adding full bibliography for 7715243--7715244.cif.'
_cod_database_code 7715243
_shelx_shelxl_version_number 2018/3
_shelx_space_group_comment
;
The symmetry employed for this shelxl refinement is uniquely defined
by the following loop, which should always be used as a source of
symmetry information in preference to the above space-group names.
They are only intended as comments.
;
_shelx_estimated_absorpt_t_max 0.688
_shelx_estimated_absorpt_t_min 0.499
_diffrn_source_source 'Incoatc Ius 3.0 '
_olex2_refinement_description
;
1. Fixed Uiso
 At 1.2 times of:
  All C(H,H) groups
2. Uiso/Uaniso restraints and constraints
Uanis(C1) \\sim Ueq, Uanis(C2) \\sim Ueq, Uanis(O14) \\sim Ueq, Uanis(O30)
\\sim Ueq, Uanis(O12W) \\sim Ueq: with sigma of 0.01 and sigma for terminal
atoms of 0.02
Uanis(O18W) \\sim Ueq, Uanis(O13W) \\sim Ueq, Uanis(O33) \\sim Ueq, Uanis(Na3)
\\sim Ueq, Uanis(K7) \\sim Ueq: with sigma of 0.005 and sigma for terminal
atoms of 0.01
3. Others
 Fixed Sof: Na5(0.5) O13W(0.5) O18W(0.5) O19W(0.5) O20W(0.5)
4.a Secondary CH2 refined with riding coordinates:
 C1(H1A,H1B), C2(H2A,H2B)
;
_olex2_submission_special_instructions 'No special instructions were received'

loop_
_space_group_symop_operation_xyz
'x, y, z'
'-x, y, -z+1/2'
'x+1/2, y+1/2, z'
'-x+1/2, y+1/2, -z+1/2'
'-x, -y, -z'
'x, -y, z-1/2'
'-x+1/2, -y+1/2, -z'
'x+1/2, -y+1/2, z-1/2'

loop_
_atom_site_label
_atom_site_type_symbol
_atom_site_fract_x
_atom_site_fract_y
_atom_site_fract_z
_atom_site_U_iso_or_equiv
_atom_site_adp_type
_atom_site_occupancy
_atom_site_site_symmetry_order
_atom_site_calc_flag
_atom_site_refinement_flags_posn
_atom_site_refinement_flags_adp
_atom_site_refinement_flags_occupancy
_atom_site_disorder_assembly
_atom_site_disorder_group
C1 C 0.5038(5) 0.2795(13) 0.5288(10) 0.045(5) Uani 1 1 d . U . . .
H1A H 0.488233 0.312930 0.545256 0.055 Uiso 1 1 calc R . . . .
H1B H 0.493455 0.275361 0.475477 0.055 Uiso 1 1 calc R . . . .
C2 C 0.5108(5) 0.1816(12) 0.5609(11) 0.048(5) Uani 1 1 d . U . . .
H2A H 0.516520 0.185695 0.613432 0.058 Uiso 1 1 calc R . . . .
H2B H 0.490522 0.142303 0.539184 0.058 Uiso 1 1 calc R . . . .
K1 K 0.500000 0.4031(4) 0.250000 0.0464(14) Uani 1 2 d S T P . .
K2 K 0.58275(11) 0.0132(3) 0.7683(2) 0.0418(10) Uani 1 1 d . . . . .
K3 K 0.59088(11) 0.2677(3) 0.0943(2) 0.0427(9) Uani 1 1 d . . . . .
K4 K 0.70048(9) 0.4867(2) 0.29048(16) 0.0256(7) Uani 1 1 d . . . . .
K5 K 0.70118(8) 0.03389(19) 0.28317(16) 0.0203(7) Uani 1 1 d . . . . .
K6 K 0.58461(10) 0.4807(2) 0.7750(2) 0.0365(9) Uani 1 1 d . . . . .
K7 K 0.750000 0.250000 0.500000 0.072(2) Uani 1 2 d S TU P . .
N1 N 0.5362(3) 0.3327(8) 0.5525(6) 0.025(3) Uani 1 1 d . . . . .
N2 N 0.5386(4) 0.1356(9) 0.5486(7) 0.034(3) Uani 1 1 d . . . . .
Na1 Na 0.67860(15) 0.2599(3) 0.1888(3) 0.0212(12) Uani 1 1 d . . . . .
Na2 Na 0.500000 0.1268(6) 0.250000 0.032(2) Uani 1 2 d S T P . .
Na3 Na 0.69633(16) 0.1648(4) 0.9607(3) 0.0305(14) Uani 1 1 d . U . . .
Na4 Na 0.78185(19) 0.1859(6) 0.9381(4) 0.0521(19) Uani 1 1 d . . . . .
Na5 Na 0.7181(4) -0.0308(10) 0.5059(8) 0.053(4) Uani 0.5 1 d . . . . .
Ni1 Ni 0.64097(4) 0.24501(10) 0.52879(8) 0.0119(4) Uani 1 1 d . . . . .
Ni2 Ni 0.57147(5) 0.24056(11) 0.54650(9) 0.0184(4) Uani 1 1 d . . . . .
O1 O 0.6070(2) 0.3426(6) 0.5403(4) 0.016(2) Uani 1 1 d . . . . .
O1W O 0.6415(3) 0.3759(6) 0.2033(5) 0.025(2) Uani 1 1 d . . . . .
O2 O 0.6068(2) 0.1449(6) 0.5355(5) 0.015(2) Uani 1 1 d . . . . .
O2W O 0.7071(3) 0.2514(8) 0.3119(6) 0.039(3) Uani 1 1 d . . . . .
O3 O 0.6060(2) 0.2389(6) 0.6501(5) 0.016(2) Uani 1 1 d . . . . .
O3W O 0.7166(3) 0.3826(6) 0.1906(5) 0.025(2) Uani 1 1 d . . . . .
O4 O 0.6727(2) 0.1429(6) 0.5184(5) 0.016(2) Uani 1 1 d . . . . .
O4W O 0.6404(3) 0.1448(6) 0.1971(5) 0.024(2) Uani 1 1 d . . . . .
O5 O 0.6730(2) 0.3496(6) 0.5229(4) 0.0134(19) Uani 1 1 d . . . . .
O5W O 0.7162(3) 0.1439(7) 0.1783(5) 0.030(3) Uani 1 1 d . . . . .
O6 O 0.6595(2) 0.1378(6) 0.7452(5) 0.015(2) Uani 1 1 d . . . . .
O6W O 0.6451(5) 0.2601(8) 0.0625(7) 0.077(6) Uani 1 1 d . . . . .
O7 O 0.6600(2) 0.3332(6) 0.7494(5) 0.015(2) Uani 1 1 d . . . . .
O7W O 0.6493(3) -0.0813(7) 0.5176(6) 0.039(3) Uani 1 1 d . . . . .
O8 O 0.6233(2) 0.3502(6) 0.3144(5) 0.018(2) Uani 1 1 d . . . . .
O8W O 0.6016(3) 0.2404(6) 0.8861(5) 0.030(3) Uani 1 1 d . . . . .
O9 O 0.6648(2) 0.4339(6) 0.6374(5) 0.019(2) Uani 1 1 d . . . . .
O9W O 0.6409(4) 0.3680(9) 0.8604(7) 0.054(4) Uani 1 1 d . . . . .
O10 O 0.7251(2) 0.2438(5) 0.6180(4) 0.0124(19) Uani 1 1 d . . . . .
O10W O 0.7372(4) 0.3866(8) 0.9373(7) 0.072(5) Uani 1 1 d . . . . .
O11 O 0.6176(2) 0.0554(6) 0.4205(4) 0.018(2) Uani 1 1 d . . . . .
O11W O 0.6371(4) 0.1199(9) 0.8486(7) 0.053(4) Uani 1 1 d . . . . .
O12 O 0.6232(2) 0.1559(6) 0.3101(5) 0.015(2) Uani 1 1 d . . . . .
O12W O 0.7474(4) 0.0718(10) 0.4909(6) 0.058(4) Uani 1 1 d . U . . .
O13 O 0.7182(3) 0.1406(6) 0.7283(5) 0.019(2) Uani 1 1 d . . . . .
O13W O 0.5733(5) 0.2498(13) 0.7401(11) 0.026(5) Uani 0.5 1 d . U . . .
O14 O 0.5635(3) 0.3485(7) 0.3274(5) 0.025(2) Uani 1 1 d . U . . .
O14W O 0.5598(3) 0.5597(8) 0.5604(6) 0.045(3) Uani 1 1 d . . . . .
O15 O 0.6037(2) 0.0276(6) 0.6540(5) 0.020(2) Uani 1 1 d . . . . .
O15W O 0.6545(3) 0.5692(8) 0.5313(6) 0.045(3) Uani 1 1 d . . . . .
O16 O 0.7306(2) 0.4540(6) 0.6274(5) 0.019(2) Uani 1 1 d . . . . .
O16W O 0.4818(4) 0.4834(11) 0.3640(7) 0.069(4) Uani 1 1 d . . . . .
O17 O 0.7304(3) 0.0324(6) 0.6178(5) 0.020(2) Uani 1 1 d . . . . .
O17W O 0.7154(2) 0.5340(6) 0.5097(4) 0.020(2) Uani 1 1 d . . . . .
O18 O 0.6796(3) 0.0418(6) 0.3976(5) 0.024(2) Uani 1 1 d . . . . .
O18W O 0.5097(5) 0.0134(13) 0.1708(11) 0.032(5) Uani 0.5 1 d . U . . .
O19 O 0.7174(3) 0.2310(6) 0.8586(5) 0.022(2) Uani 1 1 d . . . . .
O20 O 0.6794(2) 0.4626(6) 0.4048(5) 0.018(2) Uani 1 1 d . . . . .
O21 O 0.5677(3) 0.2558(6) 0.1987(5) 0.025(2) Uani 1 1 d . . . . .
O22 O 0.5518(3) 0.0342(6) 0.4276(5) 0.025(2) Uani 1 1 d . . . . .
O23 O 0.5511(3) 0.4568(6) 0.4363(5) 0.024(2) Uani 1 1 d . . . . .
O24 O 0.6167(2) 0.2481(5) 0.4211(5) 0.015(2) Uani 1 1 d . . . . .
O25 O 0.6051(2) 0.4507(6) 0.6635(5) 0.020(2) Uani 1 1 d . . . . .
O26 O 0.5033(3) 0.2534(7) 0.1714(6) 0.036(3) Uani 1 1 d . . . . .
O27 O 0.7187(2) 0.3363(6) 0.7334(4) 0.019(2) Uani 1 1 d . . . . .
O28 O 0.5579(2) 0.2458(6) 0.4373(5) 0.021(2) Uani 1 1 d . . . . .
O29 O 0.6176(3) 0.4419(6) 0.4282(5) 0.020(2) Uani 1 1 d . . . . .
O30 O 0.5630(2) 0.1533(6) 0.3240(5) 0.021(2) Uani 1 1 d . U . . .
O31 O 0.6773(2) 0.2510(5) 0.4084(5) 0.017(2) Uani 1 1 d . . . . .
O32 O 0.6646(2) 0.0466(6) 0.6282(5) 0.018(2) Uani 1 1 d . . . . .
O33 O 0.6650(2) 0.2410(5) 0.6365(4) 0.0091(18) Uani 1 1 d . U . . .
O19W O 0.5501(6) 0.0894(15) 0.1198(11) 0.036(5) Uiso 0.5 1 d . . . . .
Ta1 Ta 0.58829(2) 0.25300(4) 0.29496(3) 0.01625(14) Uani 1 1 d . . . . .
Ta2 Ta 0.65418(2) 0.36890(3) 0.41583(3) 0.01407(14) Uani 1 1 d . . . . .
Ta3 Ta 0.70254(2) 0.36097(3) 0.62753(3) 0.01245(14) Uani 1 1 d . . . . .
Ta4 Ta 0.65421(2) 0.13203(3) 0.41108(3) 0.01447(14) Uani 1 1 d . . . . .
Ta5 Ta 0.58039(2) 0.36897(4) 0.43074(3) 0.01541(14) Uani 1 1 d . . . . .
Ta6 Ta 0.70231(2) 0.12328(3) 0.62220(3) 0.01269(14) Uani 1 1 d . . . . .
Ta7 Ta 0.63016(2) 0.11764(3) 0.64412(3) 0.01397(14) Uani 1 1 d . . . . .
Ta8 Ta 0.58030(2) 0.12502(4) 0.42553(3) 0.01578(14) Uani 1 1 d . . . . .
Ta9 Ta 0.69504(2) 0.23626(4) 0.76198(3) 0.01388(14) Uani 1 1 d . . . . .
Ta10 Ta 0.63047(2) 0.36141(3) 0.64984(3) 0.01319(14) Uani 1 1 d . . . . .
O20W O 0.5810(7) 0.1345(16) -0.0058(13) 0.048(6) Uiso 0.5 1 d . . . . .

loop_
_atom_site_aniso_label
_atom_site_aniso_U_11
_atom_site_aniso_U_22
_atom_site_aniso_U_33
_atom_site_aniso_U_23
_atom_site_aniso_U_13
_atom_site_aniso_U_12
C1 0.030(8) 0.057(8) 0.056(8) 0.004(7) 0.025(7) 0.015(7)
C2 0.048(9) 0.045(8) 0.061(8) -0.004(7) 0.032(7) 0.001(7)
K1 0.036(4) 0.062(4) 0.035(3) 0.000 0.008(3) 0.000
K2 0.050(3) 0.040(2) 0.044(2) 0.0173(17) 0.027(2) 0.0060(18)
K3 0.040(3) 0.048(2) 0.042(2) -0.0041(18) 0.0180(19) 0.0063(18)
K4 0.033(2) 0.0222(15) 0.0210(15) -0.0003(12) 0.0102(15) -0.0017(14)
K5 0.025(2) 0.0186(14) 0.0183(14) 0.0000(12) 0.0090(14) -0.0004(12)
K6 0.044(3) 0.0344(18) 0.046(2) -0.0180(16) 0.033(2) -0.0115(17)
K7 0.091(4) 0.063(3) 0.046(3) -0.002(3) 0.011(3) -0.002(3)
N1 0.022(8) 0.035(7) 0.021(6) 0.001(5) 0.010(6) 0.007(6)
N2 0.024(9) 0.044(8) 0.030(7) 0.004(6) 0.007(6) -0.014(6)
Na1 0.027(3) 0.018(3) 0.023(3) 0.001(2) 0.014(3) 0.000(2)
Na2 0.012(5) 0.061(6) 0.021(4) 0.000 0.004(4) 0.000
Na3 0.029(3) 0.052(3) 0.014(2) 0.006(2) 0.013(2) -0.001(3)
Na4 0.042(5) 0.073(5) 0.037(4) -0.003(4) 0.011(4) 0.004(4)
Na5 0.046(10) 0.045(8) 0.054(9) -0.014(7) 0.006(8) 0.008(7)
Ni1 0.0137(10) 0.0126(8) 0.0092(8) 0.0003(6) 0.0044(7) -0.0008(6)
Ni2 0.0177(10) 0.0221(9) 0.0151(9) 0.0012(7) 0.0061(8) -0.0002(7)
O1 0.017(6) 0.024(5) 0.006(4) -0.002(4) 0.004(4) 0.004(4)
O1W 0.030(7) 0.030(5) 0.014(5) -0.001(4) 0.010(5) -0.001(4)
O2 0.006(5) 0.021(5) 0.015(5) 0.004(4) 0.002(4) 0.002(4)
O2W 0.031(7) 0.075(9) 0.019(5) -0.001(5) 0.017(5) -0.004(6)
O3 0.016(5) 0.017(4) 0.015(5) 0.003(4) 0.005(4) 0.001(4)
O3W 0.028(7) 0.021(5) 0.026(5) 0.005(4) 0.011(5) 0.000(4)
O4 0.011(6) 0.024(5) 0.013(5) 0.000(4) 0.004(4) 0.005(4)
O4W 0.028(7) 0.021(5) 0.024(5) 0.002(4) 0.013(5) 0.003(4)
O5 0.007(5) 0.020(4) 0.012(4) 0.003(4) 0.003(4) -0.002(4)
O5W 0.029(7) 0.023(5) 0.029(6) -0.006(4) 0.001(5) 0.003(5)
O6 0.018(6) 0.014(4) 0.013(4) 0.003(3) 0.006(4) 0.000(4)
O6W 0.142(17) 0.033(7) 0.035(8) 0.004(6) 0.013(9) -0.002(8)
O7 0.010(5) 0.017(4) 0.018(5) 0.006(4) 0.007(4) -0.002(4)
O7W 0.065(9) 0.019(5) 0.032(6) -0.002(4) 0.018(6) -0.001(5)
O8 0.011(6) 0.026(5) 0.016(5) -0.003(4) 0.003(4) -0.004(4)
O8W 0.043(7) 0.026(5) 0.014(5) -0.002(4) 0.004(5) 0.007(5)
O9 0.027(6) 0.019(5) 0.015(5) -0.001(4) 0.013(4) 0.002(4)
O9W 0.069(11) 0.057(8) 0.057(8) -0.033(6) 0.048(8) -0.025(7)
O10 0.018(5) 0.011(4) 0.009(4) 0.000(3) 0.007(4) 0.000(4)
O10W 0.116(15) 0.032(7) 0.047(8) 0.000(6) 0.009(9) -0.006(8)
O11 0.031(7) 0.012(4) 0.013(5) 0.001(3) 0.010(4) 0.002(4)
O11W 0.052(10) 0.072(9) 0.044(7) 0.005(6) 0.028(7) -0.004(7)
O12 0.006(5) 0.022(5) 0.016(5) 0.007(4) 0.003(4) 0.009(4)
O12W 0.069(8) 0.064(7) 0.029(6) 0.007(5) 0.006(5) 0.015(6)
O13 0.025(6) 0.011(4) 0.017(5) 0.000(4) 0.005(4) -0.003(4)
O13W 0.024(6) 0.040(6) 0.021(6) -0.006(4) 0.017(5) -0.003(4)
O14 0.032(6) 0.031(5) 0.010(4) 0.007(4) 0.005(4) 0.005(4)
O14W 0.049(9) 0.047(7) 0.034(6) 0.003(5) 0.010(6) 0.017(6)
O15 0.015(6) 0.029(5) 0.016(5) 0.005(4) 0.005(4) -0.006(4)
O15W 0.059(9) 0.037(6) 0.031(6) 0.007(5) 0.011(6) -0.002(6)
O16 0.016(6) 0.025(5) 0.018(5) 0.000(4) 0.009(4) 0.002(4)
O16W 0.055(11) 0.099(12) 0.055(9) -0.005(8) 0.023(8) 0.005(9)
O17 0.024(6) 0.020(5) 0.016(5) -0.006(4) 0.007(4) -0.003(4)
O17W 0.026(7) 0.016(4) 0.015(5) 0.000(4) 0.006(4) -0.005(4)
O18 0.029(7) 0.019(5) 0.026(5) -0.004(4) 0.015(5) 0.003(4)
O18W 0.031(7) 0.025(6) 0.032(6) -0.011(4) 0.003(5) 0.006(4)
O19 0.030(6) 0.023(5) 0.013(5) 0.000(4) 0.009(4) -0.003(4)
O20 0.019(6) 0.019(5) 0.016(5) 0.001(4) 0.005(4) -0.004(4)
O21 0.025(6) 0.032(6) 0.014(5) 0.001(4) 0.003(4) 0.000(4)
O22 0.025(7) 0.026(5) 0.023(5) 0.003(4) 0.010(5) -0.007(4)
O23 0.026(7) 0.025(5) 0.022(5) -0.004(4) 0.010(5) 0.003(4)
O24 0.011(5) 0.015(5) 0.017(5) -0.002(3) 0.005(4) 0.000(4)
O25 0.020(6) 0.022(5) 0.019(5) -0.003(4) 0.010(4) -0.006(4)
O26 0.029(7) 0.050(7) 0.024(6) -0.004(5) 0.006(5) -0.004(5)
O27 0.021(6) 0.027(5) 0.006(4) 0.003(4) 0.001(4) -0.003(4)
O28 0.017(6) 0.023(5) 0.019(5) -0.007(4) 0.001(4) -0.005(4)
O29 0.033(7) 0.015(4) 0.012(4) 0.001(4) 0.009(4) -0.004(4)
O30 0.021(5) 0.027(4) 0.008(4) -0.004(4) -0.003(4) 0.001(4)
O31 0.019(6) 0.018(5) 0.012(4) -0.002(3) 0.005(4) -0.004(4)
O32 0.028(6) 0.007(4) 0.020(5) 0.003(4) 0.012(4) 0.004(4)
O33 0.008(4) 0.012(3) 0.011(3) 0.001(3) 0.007(3) -0.003(3)
Ta1 0.0175(3) 0.0196(3) 0.0100(3) -0.0001(2) 0.0037(2) 0.0011(2)
Ta2 0.0181(4) 0.0147(3) 0.0097(3) 0.0017(2) 0.0058(2) -0.0004(2)
Ta3 0.0154(3) 0.0118(2) 0.0101(3) 0.00002(19) 0.0050(2) -0.0015(2)
Ta4 0.0176(4) 0.0148(3) 0.0105(3) -0.0005(2) 0.0051(2) 0.0006(2)
Ta5 0.0172(4) 0.0171(3) 0.0111(3) 0.0011(2) 0.0049(2) 0.0020(2)
Ta6 0.0162(3) 0.0115(3) 0.0099(3) 0.00127(19) 0.0047(2) 0.0003(2)
Ta7 0.0163(3) 0.0139(3) 0.0115(3) 0.0019(2) 0.0053(2) -0.0018(2)
Ta8 0.0165(4) 0.0175(3) 0.0119(3) -0.0007(2) 0.0041(2) -0.0024(2)
Ta9 0.0171(3) 0.0150(3) 0.0090(3) 0.0011(2) 0.0047(2) -0.0006(2)
Ta10 0.0162(3) 0.0135(3) 0.0102(3) -0.00058(19) 0.0056(2) 0.0000(2)

loop_
_atom_type_symbol
_atom_type_description
_atom_type_scat_dispersion_real
_atom_type_scat_dispersion_imag
_atom_type_scat_source
C C 0.0033 0.0016 'International Tables Vol C Tables 4.2.6.8 and 6.1.1.4'
H H 0.0000 0.0000 'International Tables Vol C Tables 4.2.6.8 and 6.1.1.4'
K K 0.2009 0.2494 'International Tables Vol C Tables 4.2.6.8 and 6.1.1.4'
N N 0.0061 0.0033 'International Tables Vol C Tables 4.2.6.8 and 6.1.1.4'
Na Na 0.0362 0.0249 'International Tables Vol C Tables 4.2.6.8 and 6.1.1.4'
Ni Ni 0.3393 1.1124 'International Tables Vol C Tables 4.2.6.8 and 6.1.1.4'
O O 0.0106 0.0060 'International Tables Vol C Tables 4.2.6.8 and 6.1.1.4'
Ta Ta -0.7052 6.5227 'International Tables Vol C Tables 4.2.6.8 and 6.1.1.4'

loop_
_geom_angle_atom_site_label_1
_geom_angle_atom_site_label_2
_geom_angle_atom_site_label_3
_geom_angle
_geom_angle_site_symmetry_1
_geom_angle_site_symmetry_3
_geom_angle_publ_flag
C2 C1 N1 108.4(14) . . ?
N2 C2 C1 111.7(15) . . ?
K6 K1 K6 130.19(19) 6_565 5_666 ?
K6 K1 Na2 114.90(9) 6_565 . ?
K6 K1 Na2 114.90(9) 5_666 . ?
K6 K1 Ta1 55.66(5) 5_666 2_655 ?
K6 K1 Ta1 172.40(12) 6_565 2_655 ?
K6 K1 Ta5 128.36(8) 5_666 . ?
K6 K1 Ta5 128.36(8) 6_565 2_655 ?
K6 K1 Ta5 58.79(5) 6_565 . ?
K6 K1 Ta5 58.79(5) 5_666 2_655 ?
Na2 K1 Ta1 59.53(7) . 2_655 ?
Na2 K1 Ta5 83.02(9) . 2_655 ?
Na2 K1 Ta5 83.02(9) . . ?
O14 K1 K6 48.6(2) 2_655 5_666 ?
O14 K1 K6 48.6(2) . 6_565 ?
O14 K1 K6 154.3(2) 2_655 6_565 ?
O14 K1 K6 154.3(2) . 5_666 ?
O14 K1 Na2 73.4(2) 2_655 . ?
O14 K1 Na2 73.4(2) . . ?
O14 K1 O14 146.9(5) 2_655 . ?
O14 K1 O16W 91.5(4) . 2_655 ?
O14 K1 O16W 101.1(4) . . ?
O14 K1 O16W 101.1(4) 2_655 2_655 ?
O14 K1 O16W 91.5(4) 2_655 . ?
O14 K1 Ta1 129.1(3) . 2_655 ?
O14 K1 Ta1 23.1(2) 2_655 2_655 ?
O14 K1 Ta5 26.0(2) 2_655 2_655 ?
O14 K1 Ta5 146.1(2) . 2_655 ?
O14 K1 Ta5 26.0(2) . . ?
O14 K1 Ta5 146.1(2) 2_655 . ?
O16W K1 K6 53.2(3) 2_655 6_565 ?
O16W K1 K6 106.0(3) . 6_565 ?
O16W K1 K6 106.0(3) 2_655 5_666 ?
O16W K1 K6 53.2(3) . 5_666 ?
O16W K1 Na2 112.6(3) 2_655 . ?
O16W K1 Na2 112.6(3) . . ?
O16W K1 O16W 134.7(7) . 2_655 ?
O16W K1 Ta1 122.6(3) 2_655 2_655 ?
O16W K1 Ta1 81.4(3) . 2_655 ?
O16W K1 Ta5 110.5(3) 2_655 . ?
O16W K1 Ta5 110.5(3) . 2_655 ?
O16W K1 Ta5 75.2(3) 2_655 2_655 ?
O16W K1 Ta5 75.2(3) . . ?
O26 K1 K6 97.8(3) 2_655 5_666 ?
O26 K1 K6 121.8(3) 2_655 6_565 ?
O26 K1 K6 97.8(3) . 6_565 ?
O26 K1 K6 121.8(3) . 5_666 ?
O26 K1 Na2 38.0(2) 2_655 . ?
O26 K1 Na2 38.0(2) . . ?
O26 K1 O14 80.4(3) 2_655 2_655 ?
O26 K1 O14 80.4(3) . . ?
O26 K1 O14 73.6(3) 2_655 . ?
O26 K1 O14 73.6(3) . 2_655 ?
O26 K1 O16W 75.3(4) 2_655 . ?
O26 K1 O16W 75.3(4) . 2_655 ?
O26 K1 O16W 149.4(4) 2_655 2_655 ?
O26 K1 O16W 149.4(4) . . ?
O26 K1 O26 76.0(5) . 2_655 ?
O26 K1 Ta1 74.6(3) . 2_655 ?
O26 K1 Ta1 57.7(3) 2_655 2_655 ?
O26 K1 Ta5 102.2(3) 2_655 2_655 ?
O26 K1 Ta5 102.2(3) . . ?
O26 K1 Ta5 66.2(2) . 2_655 ?
O26 K1 Ta5 66.2(2) 2_655 . ?
Ta5 K1 Ta1 122.96(10) . 2_655 ?
Ta5 K1 Ta1 48.14(3) 2_655 2_655 ?
Ta5 K1 Ta5 166.04(17) . 2_655 ?
O11 K2 Na2 90.5(2) 6_556 5_656 ?
O11 K2 O13W 118.0(4) 6_556 . ?
O11 K2 O18W 126.8(4) 6_556 6_556 ?
O11 K2 O19W 133.5(4) 6_556 6_556 ?
O11 K2 Ta1 63.66(17) 6_556 6_556 ?
O11 K2 Ta4 30.47(18) 6_556 6_556 ?
O11 K2 Ta8 30.81(19) 6_556 6_556 ?
O11W K2 Na2 150.0(3) . 5_656 ?
O11W K2 O11 66.5(3) . 6_556 ?
O11W K2 O12 89.7(4) . 6_556 ?
O11W K2 O13W 64.9(5) . . ?
O11W K2 O15 87.5(3) . . ?
O11W K2 O18W 153.4(5) . 6_556 ?
O11W K2 O30 122.8(3) . 6_556 ?
O11W K2 O19W 141.6(5) . 6_556 ?
O11W K2 Ta1 118.0(3) . 6_556 ?
O11W K2 Ta4 66.2(3) . 6_556 ?
O11W K2 Ta8 95.4(3) . 6_556 ?
O12 K2 Na2 92.6(2) 6_556 5_656 ?
O12 K2 O11 55.3(2) 6_556 6_556 ?
O12 K2 O13W 152.1(4) 6_556 . ?
O12 K2 O18W 116.9(4) 6_556 6_556 ?
O12 K2 O19W 83.7(4) 6_556 6_556 ?
O12 K2 Ta1 30.98(17) 6_556 6_556 ?
O12 K2 Ta4 29.51(17) 6_556 6_556 ?
O12 K2 Ta8 62.94(18) 6_556 6_556 ?
O13W K2 Na2 115.1(4) . 5_656 ?
O13W K2 Ta1 176.9(4) . 6_556 ?
O13W K2 Ta4 130.8(4) . 6_556 ?
O13W K2 Ta8 127.6(3) . 6_556 ?
O15 K2 Na2 122.5(2) . 5_656 ?
O15 K2 O11 131.8(3) . 6_556 ?
O15 K2 O12 86.5(3) . 6_556 ?
O15 K2 O13W 81.3(4) . . ?
O15 K2 O18W 94.6(5) . 6_556 ?
O15 K2 O30 128.8(3) . 6_556 ?
O15 K2 O19W 54.5(5) . 6_556 ?
O15 K2 Ta1 99.5(2) . 6_556 ?
O15 K2 Ta4 102.6(2) . 6_556 ?
O15 K2 Ta8 149.2(2) . 6_556 ?
O18W K2 Na2 36.9(4) 6_556 5_656 ?
O18W K2 O13W 89.2(5) 6_556 . ?
O18W K2 O19W 50.0(6) 6_556 6_556 ?
O18W K2 Ta1 87.8(4) 6_556 6_556 ?
O18W K2 Ta4 138.1(4) 6_556 6_556 ?
O18W K2 Ta8 96.1(4) 6_556 6_556 ?
O30 K2 Na2 40.1(2) 6_556 5_656 ?
O30 K2 O11 56.3(3) 6_556 6_556 ?
O30 K2 O12 57.1(3) 6_556 6_556 ?
O30 K2 O13W 146.6(4) 6_556 . ?
O30 K2 O18W 75.6(4) 6_556 6_556 ?
O30 K2 O19W 84.4(4) 6_556 6_556 ?
O30 K2 Ta1 31.6(2) 6_556 6_556 ?
O30 K2 Ta4 63.8(2) 6_556 6_556 ?
O30 K2 Ta8 30.08(18) 6_556 6_556 ?
O19W K2 Na2 68.3(4) 6_556 5_656 ?
O19W K2 O13W 108.5(5) 6_556 . ?
O19W K2 Ta1 69.8(4) 6_556 6_556 ?
O19W K2 Ta4 113.2(4) 6_556 6_556 ?
O19W K2 Ta8 114.5(4) 6_556 6_556 ?
Ta1 K2 Na2 61.92(13) 6_556 5_656 ?
Ta1 K2 Ta4 52.05(5) 6_556 6_556 ?
Ta4 K2 Na2 103.84(12) 6_556 5_656 ?
Ta8 K2 Na2 59.66(7) 6_556 5_656 ?
Ta8 K2 Ta1 52.26(5) 6_556 6_556 ?
Ta8 K2 Ta4 52.10(5) 6_556 6_556 ?
Na1 K3 Ta1 85.22(12) . . ?
O1W K3 Na1 42.4(2) . . ?
O1W K3 O4W 68.9(3) . . ?
O1W K3 O19W 126.8(4) . . ?
O1W K3 Ta1 65.5(2) . . ?
O4W K3 Na1 41.9(2) . . ?
O4W K3 O19W 74.0(5) . . ?
O4W K3 Ta1 64.6(2) . . ?
O6W K3 Na1 42.2(3) . . ?
O6W K3 O1W 73.7(4) . . ?
O6W K3 O4W 70.6(3) . . ?
O6W K3 O14W 111.8(4) . 6_565 ?
O6W K3 O19W 126.8(5) . . ?
O6W K3 Ta1 127.3(3) . . ?
O14W K3 Na1 119.1(3) 6_565 . ?
O14W K3 O1W 82.8(3) 6_565 . ?
O14W K3 O4W 149.8(3) 6_565 . ?
O14W K3 O19W 118.7(5) 6_565 . ?
O14W K3 Ta1 94.9(3) 6_565 . ?
O21 K3 Na1 104.0(3) . . ?
O21 K3 O1W 81.3(3) . . ?
O21 K3 O4W 79.0(3) . . ?
O21 K3 O6W 145.9(4) . . ?
O21 K3 O14W 87.0(3) . 6_565 ?
O21 K3 O19W 54.7(4) . . ?
O21 K3 Ta1 18.9(2) . . ?
O19W K3 Na1 115.9(4) . . ?
O19W K3 Ta1 64.6(4) . . ?
O20W K3 Na1 101.5(6) . . ?
O20W K3 O1W 143.2(6) . . ?
O20W K3 O4W 88.3(6) . . ?
O20W K3 O6W 71.6(7) . . ?
O20W K3 O14W 121.5(6) . 6_565 ?
O20W K3 O21 123.6(6) . . ?
O20W K3 O19W 68.9(7) . . ?
O20W K3 Ta1 130.8(5) . . ?
Na1 K4 Ta9 141.77(12) . 6_565 ?
Na1 K4 Ta10 96.67(11) . 6_565 ?
O1W K4 Na1 40.2(2) . . ?
O1W K4 O2W 63.8(3) . . ?
O1W K4 O7 90.2(3) . 6_565 ?
O1W K4 O9 67.4(3) . 6_565 ?
O1W K4 O10W 146.2(4) . 6_565 ?
O1W K4 O27 121.4(3) . 6_565 ?
O1W K4 Ta9 117.0(2) . 6_565 ?
O1W K4 Ta10 66.79(19) . 6_565 ?
O2W K4 Na1 37.5(2) . . ?
O2W K4 Ta9 177.9(2) . 6_565 ?
O2W K4 Ta10 130.1(2) . 6_565 ?
O3W K4 Na1 40.0(2) . . ?
O3W K4 O1W 72.6(3) . . ?
O3W K4 O2W 62.5(3) . . ?
O3W K4 O7 122.1(3) . 6_565 ?
O3W K4 O9 68.9(3) . 6_565 ?
O3W K4 O10W 139.7(4) . 6_565 ?
O3W K4 O17 85.0(3) . 7_656 ?
O3W K4 O20 141.4(3) . . ?
O3W K4 O27 88.8(3) . 6_565 ?
O3W K4 Ta9 115.7(2) . 6_565 ?
O3W K4 Ta10 96.6(2) . 6_565 ?
O7 K4 Na1 125.4(2) 6_565 . ?
O7 K4 O2W 151.9(3) 6_565 . ?
O7 K4 O9 53.7(2) 6_565 6_565 ?
O7 K4 O10W 79.2(3) 6_565 6_565 ?
O7 K4 Ta9 29.65(17) 6_565 6_565 ?
O7 K4 Ta10 29.50(16) 6_565 6_565 ?
O9 K4 Na1 80.90(19) 6_565 . ?
O9 K4 O2W 118.4(3) 6_565 . ?
O9 K4 O10W 125.5(3) 6_565 6_565 ?
O9 K4 Ta9 60.92(17) 6_565 6_565 ?
O9 K4 Ta10 28.99(18) 6_565 6_565 ?
O10W K4 Na1 153.4(3) 6_565 . ?
O10W K4 O2W 115.9(3) 6_565 . ?
O10W K4 Ta9 64.6(2) 6_565 6_565 ?
O10W K4 Ta10 108.7(2) 6_565 6_565 ?
O17 K4 Na1 104.5(2) 7_656 . ?
O17 K4 O1W 142.1(3) 7_656 . ?
O17 K4 O2W 79.0(3) 7_656 . ?
O17 K4 O7 127.6(3) 7_656 6_565 ?
O17 K4 O9 132.1(3) 7_656 6_565 ?
O17 K4 O10W 57.0(3) 7_656 6_565 ?
O17 K4 O27 87.3(3) 7_656 6_565 ?
O17 K4 Ta9 100.06(19) 7_656 6_565 ?
O17 K4 Ta10 147.9(2) 7_656 6_565 ?
O20 K4 Na1 104.5(2) . . ?
O20 K4 O1W 86.0(3) . . ?
O20 K4 O2W 79.3(3) . . ?
O20 K4 O7 88.8(3) . 6_565 ?
O20 K4 O9 131.7(3) . 6_565 ?
O20 K4 O10W 62.0(4) . 6_565 ?
O20 K4 O17 93.7(3) . 7_656 ?
O20 K4 O27 129.7(3) . 6_565 ?
O20 K4 Ta9 102.60(19) . 6_565 ?
O20 K4 Ta10 104.1(2) . 6_565 ?
O27 K4 Na1 123.8(2) 6_565 . ?
O27 K4 O2W 148.9(3) 6_565 . ?
O27 K4 O7 53.7(3) 6_565 6_565 ?
O27 K4 O9 54.1(2) 6_565 6_565 ?
O27 K4 O10W 77.5(3) 6_565 6_565 ?
O27 K4 Ta9 29.01(18) 6_565 6_565 ?
O27 K4 Ta10 60.76(19) 6_565 6_565 ?
Ta10 K4 Ta9 50.44(4) 6_565 6_565 ?
Na1 K5 Ta6 98.66(10) . 6 ?
Na1 K5 Ta7 97.51(11) . 6 ?
Na1 K5 Ta9 145.02(12) . 6 ?
O2W K5 Na1 38.8(2) . . ?
O2W K5 Ta6 132.8(2) . 6 ?
O2W K5 Ta7 131.2(2) . 6 ?
O2W K5 Ta9 175.9(2) . 6 ?
O4W K5 Na1 40.6(2) . . ?
O4W K5 O2W 65.1(3) . . ?
O4W K5 O32 67.7(3) . 6 ?
O4W K5 Ta6 96.63(19) . 6 ?
O4W K5 Ta7 66.20(19) . 6 ?
O4W K5 Ta9 116.8(2) . 6 ?
O5W K5 Na1 40.9(2) . . ?
O5W K5 O2W 65.4(3) . . ?
O5W K5 O4W 72.7(3) . . ?
O5W K5 O6 123.1(3) . 6 ?
O5W K5 O13 90.5(3) . 6 ?
O5W K5 O32 68.8(3) . 6 ?
O5W K5 Ta6 67.67(19) . 6 ?
O5W K5 Ta7 96.6(2) . 6 ?
O5W K5 Ta9 118.5(2) . 6 ?
O6 K5 Na1 125.0(2) 6 . ?
O6 K5 O2W 148.9(3) 6 . ?
O6 K5 O4W 87.9(3) 6 . ?
O6 K5 O32 54.5(2) 6 6 ?
O6 K5 Ta6 62.15(18) 6 6 ?
O6 K5 Ta7 29.17(17) 6 6 ?
O6 K5 Ta9 31.12(18) 6 6 ?
O13 K5 Na1 126.7(2) 6 . ?
O13 K5 O2W 152.6(3) 6 . ?
O13 K5 O4W 121.7(3) 6 . ?
O13 K5 O6 55.4(3) 6 6 ?
O13 K5 O32 54.3(2) 6 6 ?
O13 K5 Ta6 28.94(17) 6 6 ?
O13 K5 Ta7 60.9(2) 6 6 ?
O13 K5 Ta9 30.12(19) 6 6 ?
O16 K5 Na1 106.3(2) 7_656 . ?
O16 K5 O2W 80.4(3) 7_656 . ?
O16 K5 O4W 144.7(3) 7_656 . ?
O16 K5 O5W 86.9(3) 7_656 . ?
O16 K5 O6 127.3(3) 7_656 6 ?
O16 K5 O13 85.9(3) 7_656 6 ?
O16 K5 O18 95.0(3) 7_656 . ?
O16 K5 O32 131.3(3) 7_656 6 ?
O16 K5 Ta6 101.9(2) 7_656 6 ?
O16 K5 Ta7 146.6(2) 7_656 6 ?
O16 K5 Ta9 98.1(2) 7_656 6 ?
O18 K5 Na1 106.5(2) . . ?
O18 K5 O2W 80.7(3) . . ?
O18 K5 O4W 86.9(3) . . ?
O18 K5 O5W 145.2(3) . . ?
O18 K5 O6 82.6(3) . 6 ?
O18 K5 O13 124.3(3) . 6 ?
O18 K5 O32 129.1(3) . 6 ?
O18 K5 Ta6 144.3(2) . 6 ?
O18 K5 Ta7 100.4(2) . 6 ?
O18 K5 Ta9 95.68(19) . 6 ?
O32 K5 Na1 82.50(18) 6 . ?
O32 K5 O2W 121.3(3) 6 . ?
O32 K5 Ta6 30.34(18) 6 6 ?
O32 K5 Ta7 29.48(17) 6 6 ?
O32 K5 Ta9 62.53(16) 6 6 ?
Ta7 K5 Ta6 50.69(4) 6 6 ?
Ta9 K5 Ta6 51.19(4) 6 6 ?
Ta9 K5 Ta7 51.19(4) 6 6 ?
K1 K6 Ta10 139.08(11) 5_666 . ?
O8 K6 K1 96.4(2) 6_566 5_666 ?
O8 K6 O9W 91.4(3) 6_566 . ?
O8 K6 O13W 154.3(4) 6_566 . ?
O8 K6 O14 56.4(3) 6_566 6_566 ?
O8 K6 O16W 110.2(4) 6_566 5_666 ?
O8 K6 O29 55.1(3) 6_566 6_566 ?
O8 K6 Ta1 30.82(19) 6_566 6_566 ?
O8 K6 Ta2 29.45(18) 6_566 6_566 ?
O8 K6 Ta5 61.78(19) 6_566 6_566 ?
O8 K6 Ta10 97.6(2) 6_566 . ?
O9W K6 K1 149.1(3) . 5_666 ?
O9W K6 O13W 66.7(4) . . ?
O9W K6 O14 124.1(3) . 6_566 ?
O9W K6 O16W 152.5(4) . 5_666 ?
O9W K6 O29 69.0(3) . 6_566 ?
O9W K6 Ta1 119.9(3) . 6_566 ?
O9W K6 Ta2 68.0(2) . 6_566 ?
O9W K6 Ta5 97.1(2) . 6_566 ?
O9W K6 Ta10 68.5(2) . . ?
O13W K6 K1 109.3(4) . 5_666 ?
O13W K6 Ta1 173.3(4) . 6_566 ?
O13W K6 Ta2 134.4(4) . 6_566 ?
O13W K6 Ta5 131.3(3) . 6_566 ?
O13W K6 Ta10 62.7(3) . . ?
O14 K6 K1 43.9(2) 6_566 5_666 ?
O14 K6 O13W 147.3(4) 6_566 . ?
O14 K6 O16W 83.0(3) 6_566 5_666 ?
O14 K6 O29 55.1(3) 6_566 6_566 ?
O14 K6 Ta1 31.6(2) 6_566 6_566 ?
O14 K6 Ta2 63.4(2) 6_566 6_566 ?
O14 K6 Ta5 29.31(18) 6_566 6_566 ?
O14 K6 Ta10 148.4(2) 6_566 . ?
O16W K6 K1 47.9(3) 5_666 5_666 ?
O16W K6 O13W 87.9(5) 5_666 . ?
O16W K6 Ta1 85.4(3) 5_666 6_566 ?
O16W K6 Ta2 137.5(3) 5_666 6_566 ?
O16W K6 Ta5 107.9(3) 5_666 6_566 ?
O16W K6 Ta10 91.2(3) 5_666 . ?
O25 K6 K1 123.9(2) . 5_666 ?
O25 K6 O8 90.4(3) . 6_566 ?
O25 K6 O9W 85.7(3) . . ?
O25 K6 O13W 75.3(4) . . ?
O25 K6 O14 132.2(3) . 6_566 ?
O25 K6 O16W 77.6(3) . 5_666 ?
O25 K6 O29 134.8(3) . 6_566 ?
O25 K6 Ta1 103.0(2) . 6_566 ?
O25 K6 Ta2 105.5(2) . 6_566 ?
O25 K6 Ta5 152.0(2) . 6_566 ?
O25 K6 Ta10 18.65(19) . . ?
O29 K6 K1 91.3(2) 6_566 5_666 ?
O29 K6 O13W 122.4(4) 6_566 . ?
O29 K6 O16W 137.4(3) 6_566 5_666 ?
O29 K6 Ta1 63.40(17) 6_566 6_566 ?
O29 K6 Ta2 30.83(19) 6_566 6_566 ?
O29 K6 Ta5 29.85(19) 6_566 6_566 ?
O29 K6 Ta10 127.9(2) 6_566 . ?
Ta1 K6 K1 65.96(10) 6_566 5_666 ?
Ta1 K6 Ta2 52.26(5) 6_566 6_566 ?
Ta1 K6 Ta5 51.64(4) 6_566 6_566 ?
Ta1 K6 Ta10 117.22(9) 6_566 . ?
Ta2 K6 K1 107.09(10) 6_566 5_666 ?
Ta2 K6 Ta10 103.87(9) 6_566 . ?
Ta5 K6 K1 61.50(6) 6_566 5_666 ?
Ta5 K6 Ta2 51.55(5) 6_566 6_566 ?
Ta5 K6 Ta10 155.40(11) 6_566 . ?
Na5 K7 Na5 180.0 . 7_656 ?
O10 K7 Na5 73.8(3) . . ?
O10 K7 Na5 106.2(3) . 7_656 ?
O10 K7 Na5 106.2(3) 7_656 . ?
O10 K7 Na5 73.8(3) 7_656 7_656 ?
O10 K7 O10 180.0 7_656 . ?
O10 K7 Ta4 106.86(17) 7_656 . ?
O10 K7 Ta4 73.14(17) 7_656 7_656 ?
O10 K7 Ta4 73.14(17) . . ?
O10 K7 Ta4 106.86(17) . 7_656 ?
O12W K7 Na5 160.2(4) 7_656 . ?
O12W K7 Na5 19.8(4) . . ?
O12W K7 Na5 160.2(4) . 7_656 ?
O12W K7 Na5 19.8(4) 7_656 7_656 ?
O12W K7 O10 89.5(3) . 7_656 ?
O12W K7 O10 90.5(3) . . ?
O12W K7 O10 89.5(3) 7_656 . ?
O12W K7 O10 90.5(3) 7_656 7_656 ?
O12W K7 O12W 180.0 . 7_656 ?
O12W K7 O31 87.3(4) . . ?
O12W K7 O31 92.7(4) 7_656 . ?
O12W K7 O31 87.3(4) 7_656 7_656 ?
O12W K7 O31 92.7(4) . 7_656 ?
O12W K7 Ta4 115.8(3) 7_656 . ?
O12W K7 Ta4 115.8(3) . 7_656 ?
O12W K7 Ta4 64.2(3) 7_656 7_656 ?
O12W K7 Ta4 64.2(3) . . ?
O31 K7 Na5 74.8(3) . . ?
O31 K7 Na5 74.8(3) 7_656 7_656 ?
O31 K7 Na5 105.2(3) . 7_656 ?
O31 K7 Na5 105.2(3) 7_656 . ?
O31 K7 O10 98.2(2) . 7_656 ?
O31 K7 O10 81.8(2) 7_656 7_656 ?
O31 K7 O10 98.2(2) 7_656 . ?
O31 K7 O10 81.8(2) . . ?
O31 K7 O31 180.0 7_656 . ?
O31 K7 Ta4 25.39(15) 7_656 7_656 ?
O31 K7 Ta4 154.61(15) 7_656 . ?
O31 K7 Ta4 25.39(15) . . ?
O31 K7 Ta4 154.61(15) . 7_656 ?
Ta4 K7 Na5 49.7(2) 7_656 7_656 ?
Ta4 K7 Na5 130.3(2) . 7_656 ?
Ta4 K7 Na5 130.3(2) 7_656 . ?
Ta4 K7 Na5 49.7(2) . . ?
Ta4 K7 Ta4 180.0 7_656 . ?
C1 N1 Ni2 107.4(9) . . ?
C2 N2 Ni2 108.2(10) . . ?
K3 Na1 K4 104.84(15) . . ?
K3 Na1 K5 108.62(16) . . ?
K3 Na1 Na4 109.04(19) . 7_656 ?
K5 Na1 K4 120.53(16) . . ?
K5 Na1 Na4 116.05(19) . 7_656 ?
Na4 Na1 K4 96.64(17) 7_656 . ?
O1W Na1 K3 53.5(3) . . ?
O1W Na1 K4 52.0(3) . . ?
O1W Na1 K5 126.0(3) . . ?
O1W Na1 Na4 117.9(3) . 7_656 ?
O2W Na1 K3 126.1(4) . . ?
O2W Na1 K4 62.4(3) . . ?
O2W Na1 K5 58.1(3) . . ?
O2W Na1 Na4 123.9(4) . 7_656 ?
O2W Na1 O1W 90.3(4) . . ?
O2W Na1 O3W 86.9(4) . . ?
O2W Na1 O4W 89.0(4) . . ?
O2W Na1 O5W 87.9(4) . . ?
O2W Na1 O6W 174.7(6) . . ?
O3W Na1 K3 125.7(3) . . ?
O3W Na1 K4 48.9(3) . . ?
O3W Na1 K5 125.7(3) . . ?
O3W Na1 Na4 49.2(3) . 7_656 ?
O3W Na1 O1W 90.2(4) . . ?
O4W Na1 K3 54.5(3) . . ?
O4W Na1 K4 125.6(3) . . ?
O4W Na1 K5 54.5(3) . . ?
O4W Na1 Na4 136.4(3) . 7_656 ?
O4W Na1 O1W 86.0(4) . . ?
O4W Na1 O3W 174.3(4) . . ?
O4W Na1 O5W 93.8(4) . . ?
O5W Na1 K3 127.7(3) . . ?
O5W Na1 K4 127.1(3) . . ?
O5W Na1 K5 52.7(3) . . ?
O5W Na1 Na4 63.4(3) . 7_656 ?
O5W Na1 O1W 178.2(4) . . ?
O5W Na1 O3W 89.9(4) . . ?
O6W Na1 K3 49.5(5) . . ?
O6W Na1 K4 120.3(3) . . ?
O6W Na1 K5 119.0(3) . . ?
O6W Na1 Na4 61.1(5) . 7_656 ?
O6W Na1 O1W 88.4(5) . . ?
O6W Na1 O3W 98.3(5) . . ?
O6W Na1 O4W 85.8(5) . . ?
O6W Na1 O5W 93.4(5) . . ?
K1 Na2 K2 119.49(12) . 5_656 ?
K1 Na2 K2 119.49(12) . 6 ?
K2 Na2 K2 121.0(2) 5_656 6 ?
O18W Na2 K1 131.5(5) 2_655 . ?
O18W Na2 K1 131.5(5) . . ?
O18W Na2 K2 49.1(5) 2_655 5_656 ?
O18W Na2 K2 90.2(6) 2_655 6 ?
O18W Na2 K2 90.2(6) . 5_656 ?
O18W Na2 K2 49.1(5) . 6 ?
O18W Na2 O18W 97.0(11) . 2_655 ?
O18W Na2 O26 89.0(6) 2_655 2_655 ?
O18W Na2 O26 89.0(6) . . ?
O18W Na2 O26 172.0(6) . 2_655 ?
O18W Na2 O26 172.0(6) 2_655 . ?
O18W Na2 O30 98.1(6) . 2_655 ?
O18W Na2 O30 92.9(6) 2_655 2_655 ?
O18W Na2 O30 98.1(6) 2_655 . ?
O18W Na2 O30 92.9(6) . . ?
O26 Na2 K1 42.7(3) . . ?
O26 Na2 K1 42.7(3) 2_655 . ?
O26 Na2 K2 126.0(3) . 5_656 ?
O26 Na2 K2 97.8(3) . 6 ?
O26 Na2 K2 97.8(3) 2_655 5_656 ?
O26 Na2 K2 126.0(3) 2_655 6 ?
O26 Na2 O26 85.5(6) 2_655 . ?
O26 Na2 O30 81.0(4) 2_655 . ?
O26 Na2 O30 81.0(4) . 2_655 ?
O26 Na2 O30 86.8(4) 2_655 2_655 ?
O26 Na2 O30 86.8(4) . . ?
O30 Na2 K1 81.7(3) . . ?
O30 Na2 K1 81.7(3) 2_655 . ?
O30 Na2 K2 147.1(3) 2_655 6 ?
O30 Na2 K2 45.8(2) . 6 ?
O30 Na2 K2 45.8(2) 2_655 5_656 ?
O30 Na2 K2 147.1(3) . 5_656 ?
O30 Na2 O30 163.4(6) . 2_655 ?
Na4 Na3 K5 67.60(14) . 6_556 ?
Na4 Na3 K5 155.1(3) 7_657 6_556 ?
Na4 Na3 Na4 88.0(2) 7_657 . ?
Na4 Na3 O7W 95.9(3) 7_657 6_556 ?
Na4 Na3 O10W 73.6(3) 7_657 7_657 ?
Na5 Na3 K5 69.3(4) 6_556 6_556 ?
Na5 Na3 Na4 112.5(5) 6_556 7_657 ?
Na5 Na3 Na4 80.5(5) 6_556 . ?
Na5 Na3 O7W 75.2(5) 6_556 6_556 ?
Na5 Na3 O10W 48.0(5) 6_556 7_657 ?
Na5 Na3 O11W 105.1(5) 6_556 . ?
Na5 Na3 O19 113.2(5) 6_556 . ?
O7W Na3 K5 108.2(3) 6_556 6_556 ?
O7W Na3 Na4 155.0(3) 6_556 . ?
O10W Na3 K5 93.2(3) 7_657 6_556 ?
O10W Na3 Na4 51.4(3) 7_657 . ?
O10W Na3 O7W 106.1(4) 7_657 6_556 ?
O11W Na3 K5 62.7(3) . 6_556 ?
O11W Na3 Na4 123.2(3) . . ?
O11W Na3 Na4 134.7(4) . 7_657 ?
O11W Na3 O7W 69.9(4) . 6_556 ?
O11W Na3 O10W 150.9(5) . 7_657 ?
O19 Na3 K5 59.3(2) . 6_556 ?
O19 Na3 Na4 99.9(3) . 7_657 ?
O19 Na3 Na4 43.1(3) . . ?
O19 Na3 O7W 156.9(4) . 6_556 ?
O19 Na3 O10W 94.4(4) . 7_657 ?
O19 Na3 O11W 87.1(4) . . ?
Na1 Na4 Na3 145.1(2) 7_656 . ?
Na1 Na4 Na5 92.3(3) 7_656 4_656 ?
Na1 Na4 Na5 153.2(3) 7_656 6_556 ?
Na3 Na4 Na1 103.3(3) 7_657 7_656 ?
Na3 Na4 Na3 92.1(2) 7_657 . ?
Na3 Na4 Na5 30.5(2) . 6_556 ?
Na3 Na4 Na5 103.4(3) 7_657 6_556 ?
Na3 Na4 Na5 28.6(2) 7_657 4_656 ?
Na3 Na4 Na5 86.5(3) . 4_656 ?
Na5 Na4 Na5 110.0(3) 4_656 6_556 ?
O3W Na4 Na1 40.3(2) 7_656 7_656 ?
O3W Na4 Na3 143.4(4) 7_656 7_657 ?
O3W Na4 Na3 117.0(3) 7_656 . ?
O3W Na4 Na5 126.0(4) 7_656 4_656 ?
O3W Na4 Na5 112.9(4) 7_656 6_556 ?
O17W Na4 Na1 122.7(4) 4_646 7_656 ?
O17W Na4 Na3 76.3(3) 4_646 . ?
O17W Na4 Na3 114.2(3) 4_646 7_657 ?
O17W Na4 Na5 139.0(4) 4_646 4_656 ?
O17W Na4 Na5 45.8(3) 4_646 6_556 ?
O17W Na4 O3W 94.9(4) 4_646 7_656 ?
O17W Na4 O19 109.4(4) 4_646 . ?
O19 Na4 Na1 101.8(3) . 7_656 ?
O19 Na4 Na3 103.1(3) . 7_657 ?
O19 Na4 Na3 43.6(2) . . ?
O19 Na4 Na5 69.1(3) . 6_556 ?
O19 Na4 Na5 79.8(3) . 4_656 ?
O19 Na4 O3W 86.3(3) . 7_656 ?
K4 Na5 K5 134.1(4) 7_656 . ?
K7 Na5 K4 74.5(2) . 7_656 ?
K7 Na5 K5 72.3(3) . . ?
Na3 Na5 K4 126.5(5) 6 7_656 ?
Na3 Na5 K5 83.2(4) 6 . ?
Na3 Na5 K7 155.4(6) 6 . ?
Na3 Na5 Na4 38.9(3) 6 4_646 ?
Na3 Na5 Na4 69.0(4) 6 6 ?
Na3 Na5 O10W 84.6(6) 6 4_646 ?
Na3 Na5 O17 130.8(8) 6 . ?
Na3 Na5 O18 87.5(6) 6 . ?
Na3 Na5 Ta4 102.7(5) 6 . ?
Na3 Na5 Ta6 131.7(7) 6 . ?
Na4 Na5 K4 88.9(3) 6 7_656 ?
Na4 Na5 K4 88.2(3) 4_646 7_656 ?
Na4 Na5 K5 117.7(3) 4_646 . ?
Na4 Na5 K5 68.5(3) 6 . ?
Na4 Na5 K7 161.3(4) 4_646 . ?
Na4 Na5 K7 102.2(4) 6 . ?
Na4 Na5 Na4 70.0(3) 4_646 6 ?
O10W Na5 K4 48.7(4) 4_646 7_656 ?
O10W Na5 K5 113.9(7) 4_646 . ?
O10W Na5 K7 106.3(6) 4_646 . ?
O10W Na5 Na4 55.7(5) 4_646 4_646 ?
O10W Na5 Na4 46.7(5) 4_646 6 ?
O10W Na5 O17 83.0(7) 4_646 . ?
O10W Na5 O18 150.5(9) 4_646 . ?
O10W Na5 Ta4 170.8(8) 4_646 . ?
O10W Na5 Ta6 111.1(6) 4_646 . ?
O12W Na5 K4 72.9(5) . 7_656 ?
O12W Na5 K5 63.6(5) . . ?
O12W Na5 K7 24.8(5) . . ?
O12W Na5 Na3 139.6(9) . 6 ?
O12W Na5 Na4 77.4(6) . 6 ?
O12W Na5 Na4 142.5(7) . 4_646 ?
O12W Na5 O10W 88.4(8) . 4_646 ?
O12W Na5 O17 87.4(7) . . ?
O12W Na5 O18 79.4(7) . . ?
O12W Na5 Ta4 82.3(6) . . ?
O12W Na5 Ta6 87.8(6) . . ?
O17 Na5 K4 38.3(4) . 7_656 ?
O17 Na5 K5 144.7(6) . . ?
O17 Na5 K7 73.2(4) . . ?
O17 Na5 Na4 127.0(6) . 6 ?
O17 Na5 Na4 97.6(5) . 4_646 ?
O17 Na5 O18 122.7(7) . . ?
O17 Na5 Ta4 96.1(5) . . ?
O17 Na5 Ta6 28.1(3) . . ?
O18 Na5 K4 146.0(6) . 7_656 ?
O18 Na5 K5 36.7(3) . . ?
O18 Na5 K7 72.2(4) . . ?
O18 Na5 Na4 104.1(5) . 6 ?
O18 Na5 Na4 125.7(5) . 4_646 ?
O18 Na5 Ta4 27.2(3) . . ?
O18 Na5 Ta6 95.3(5) . . ?
Ta4 Na5 K4 127.1(4) . 7_656 ?
Ta4 Na5 K5 62.1(2) . . ?
Ta4 Na5 K7 64.8(2) . . ?
Ta4 Na5 Na4 133.4(5) . 4_646 ?
Ta4 Na5 Na4 130.5(4) . 6 ?
Ta6 Na5 K4 64.7(2) . 7_656 ?
Ta6 Na5 K5 124.8(4) . . ?
Ta6 Na5 K7 65.6(2) . . ?
Ta6 Na5 Na4 152.8(5) . 6 ?
Ta6 Na5 Na4 113.5(4) . 4_646 ?
Ta6 Na5 Ta4 68.4(3) . . ?
O1 Ni1 Ta2 93.4(2) . . ?
O1 Ni1 Ta3 93.1(3) . . ?
O1 Ni1 Ta4 140.9(2) . . ?
O1 Ni1 Ta6 140.4(2) . . ?
O1 Ni1 Ta7 88.3(2) . . ?
O1 Ni1 Ta10 40.6(2) . . ?
O2 Ni1 O1 83.2(4) . . ?
O2 Ni1 Ta2 140.5(2) . . ?
O2 Ni1 Ta3 140.5(2) . . ?
O2 Ni1 Ta4 93.3(2) . . ?
O2 Ni1 Ta6 93.1(2) . . ?
O2 Ni1 Ta7 40.7(2) . . ?
O2 Ni1 Ta10 88.5(2) . . ?
O4 Ni1 O1 176.7(4) . . ?
O4 Ni1 O2 93.6(4) . . ?
O4 Ni1 O5 89.6(4) . . ?
O4 Ni1 Ta2 89.4(3) . . ?
O4 Ni1 Ta3 89.2(3) . . ?
O4 Ni1 Ta4 39.4(2) . . ?
O4 Ni1 Ta6 39.2(2) . . ?
O4 Ni1 Ta7 89.0(2) . . ?
O4 Ni1 Ta10 139.3(2) . . ?
O5 Ni1 O1 93.7(4) . . ?
O5 Ni1 O2 176.8(3) . . ?
O5 Ni1 Ta2 39.5(2) . . ?
O5 Ni1 Ta3 39.4(2) . . ?
O5 Ni1 Ta4 89.1(2) . . ?
O5 Ni1 Ta6 89.3(2) . . ?
O5 Ni1 Ta7 139.4(2) . . ?
O5 Ni1 Ta10 89.1(2) . . ?
O24 Ni1 O1 90.7(3) . . ?
O24 Ni1 O2 90.0(3) . . ?
O24 Ni1 O4 89.6(3) . . ?
O24 Ni1 O5 90.1(3) . . ?
O24 Ni1 Ta2 50.6(2) . . ?
O24 Ni1 Ta3 129.5(2) . . ?
O24 Ni1 Ta4 50.2(2) . . ?
O24 Ni1 Ta6 128.8(2) . . ?
O24 Ni1 Ta7 130.4(2) . . ?
O24 Ni1 Ta10 131.1(2) . . ?
O33 Ni1 O1 89.3(3) . . ?
O33 Ni1 O2 89.5(3) . . ?
O33 Ni1 O4 90.3(3) . . ?
O33 Ni1 O5 90.4(3) . . ?
O33 Ni1 O24 179.5(4) . . ?
O33 Ni1 Ta2 129.9(2) . . ?
O33 Ni1 Ta3 51.0(2) . . ?
O33 Ni1 Ta4 129.7(2) . . ?
O33 Ni1 Ta6 51.2(2) . . ?
O33 Ni1 Ta7 49.1(2) . . ?
O33 Ni1 Ta10 49.0(2) . . ?
Ta2 Ni1 Ta3 78.89(4) . . ?
Ta2 Ni1 Ta6 112.84(5) . . ?
Ta2 Ni1 Ta7 178.04(6) . . ?
Ta2 Ni1 Ta10 113.98(5) . . ?
Ta3 Ni1 Ta6 65.33(3) . . ?
Ta3 Ni1 Ta7 100.07(4) . . ?
Ta3 Ni1 Ta10 65.24(3) . . ?
Ta4 Ni1 Ta2 65.21(3) . . ?
Ta4 Ni1 Ta3 112.58(5) . . ?
Ta4 Ni1 Ta6 78.56(4) . . ?
Ta4 Ni1 Ta7 113.91(5) . . ?
Ta4 Ni1 Ta10 177.81(6) . . ?
Ta6 Ni1 Ta7 65.20(3) . . ?
Ta6 Ni1 Ta10 100.13(4) . . ?
Ta7 Ni1 Ta10 66.84(3) . . ?
N1 Ni2 N2 84.7(5) . . ?
N1 Ni2 O1 99.0(4) . . ?
N1 Ni2 O2 177.6(4) . . ?
N1 Ni2 Ta5 89.9(3) . . ?
N1 Ni2 Ta7 140.6(3) . . ?
N1 Ni2 Ta8 135.5(3) . . ?
N1 Ni2 Ta10 93.2(4) . . ?
N2 Ni2 O1 175.9(5) . . ?
N2 Ni2 O2 95.0(5) . . ?
N2 Ni2 Ta5 136.7(4) . . ?
N2 Ni2 Ta7 89.6(4) . . ?
N2 Ni2 Ta8 86.8(4) . . ?
N2 Ni2 Ta10 140.9(4) . . ?
O1 Ni2 Ta5 42.1(2) . . ?
O1 Ni2 Ta7 88.6(2) . . ?
O1 Ni2 Ta8 89.3(2) . . ?
O1 Ni2 Ta10 41.1(2) . . ?
O2 Ni2 O1 81.2(4) . . ?
O2 Ni2 Ta5 88.7(2) . . ?
O2 Ni2 Ta7 41.7(2) . . ?
O2 Ni2 Ta8 42.1(2) . . ?
O2 Ni2 Ta10 88.5(2) . . ?
O3 Ni2 N1 102.4(4) . . ?
O3 Ni2 N2 102.0(4) . . ?
O3 Ni2 O1 79.0(3) . . ?
O3 Ni2 O2 80.0(3) . . ?
O3 Ni2 O28 152.5(4) . . ?
O3 Ni2 Ta5 121.1(3) . . ?
O3 Ni2 Ta7 41.0(2) . . ?
O3 Ni2 Ta8 122.1(3) . . ?
O3 Ni2 Ta10 40.2(2) . . ?
O28 Ni2 N1 97.9(4) . . ?
O28 Ni2 N2 98.1(4) . . ?
O28 Ni2 O1 79.7(3) . . ?
O28 Ni2 O2 79.7(4) . . ?
O28 Ni2 Ta5 40.2(2) . . ?
O28 Ni2 Ta7 121.5(3) . . ?
O28 Ni2 Ta8 40.5(3) . . ?
O28 Ni2 Ta10 120.8(3) . . ?
Ta5 Ni2 Ta10 82.25(4) . . ?
Ta7 Ni2 Ta5 119.26(6) . . ?
Ta7 Ni2 Ta8 82.75(5) . . ?
Ta7 Ni2 Ta10 67.66(4) . . ?
Ta8 Ni2 Ta5 67.64(4) . . ?
Ta8 Ni2 Ta10 119.30(6) . . ?
Ni1 O1 Ni2 97.3(4) . . ?
Ta5 O1 Ni1 96.9(3) . . ?
Ta5 O1 Ni2 94.0(4) . . ?
Ta10 O1 Ni1 97.5(4) . . ?
Ta10 O1 Ni2 95.0(3) . . ?
Ta10 O1 Ta5 161.9(5) . . ?
K3 O1W K4 166.7(4) . . ?
Na1 O1W K3 84.1(3) . . ?
Na1 O1W K4 87.8(4) . . ?
Ni1 O2 Ni2 98.4(4) . . ?
Ta7 O2 Ni1 97.4(4) . . ?
Ta7 O2 Ni2 94.6(4) . . ?
Ta7 O2 Ta8 161.1(5) . . ?
Ta8 O2 Ni1 97.6(4) . . ?
Ta8 O2 Ni2 94.4(3) . . ?
K5 O2W K4 163.2(4) . . ?
Na1 O2W K4 80.0(3) . . ?
Na1 O2W K5 83.1(3) . . ?
Ni2 O3 Ta7 98.0(4) . . ?
Ta10 O3 Ni2 99.4(4) . . ?
Ta10 O3 Ta7 115.3(5) . . ?
Na1 O3W K4 91.1(4) . . ?
Na1 O3W Na4 90.5(4) . 7_656 ?
Na4 O3W K4 162.8(4) 7_656 . ?
Ta4 O4 Ni1 99.5(4) . . ?
Ta4 O4 Ta6 160.6(5) . . ?
Ta6 O4 Ni1 99.9(4) . . ?
K3 O4W K5 166.1(4) . . ?
Na1 O4W K3 83.6(3) . . ?
Na1 O4W K5 84.9(3) . . ?
Ta2 O5 Ni1 99.3(4) . . ?
Ta3 O5 Ni1 99.5(4) . . ?
Ta3 O5 Ta2 161.2(5) . . ?
Na1 O5W K5 86.5(4) . . ?
Ta7 O6 K5 103.5(3) . 6_556 ?
Ta7 O6 Ta9 114.9(4) . . ?
Ta9 O6 K5 99.7(4) . 6_556 ?
Na1 O6W K3 88.3(5) . . ?
Ta9 O7 K4 101.8(3) . 6_566 ?
Ta10 O7 K4 100.8(3) . 6_566 ?
Ta10 O7 Ta9 115.7(4) . . ?
Ta1 O8 K6 101.5(4) . 6_565 ?
Ta2 O8 K6 105.3(4) . 6_565 ?
Ta2 O8 Ta1 117.2(4) . . ?
Ta3 O9 K4 100.2(4) . 6_566 ?
Ta10 O9 K4 100.1(3) . 6_566 ?
Ta10 O9 Ta3 117.1(4) . . ?
Ta3 O10 K7 114.1(3) . . ?
Ta3 O10 Ta6 115.8(5) . . ?
Ta6 O10 K7 113.9(3) . . ?
Na3 O10W K4 140.2(6) 7_657 6_566 ?
Na5 O10W K4 101.5(6) 4_656 6_566 ?
Na5 O10W Na3 47.4(5) 4_656 7_657 ?
Ta4 O11 K2 100.2(3) . 6 ?
Ta8 O11 K2 96.9(4) . 6 ?
Ta8 O11 Ta4 116.9(4) . . ?
K2 O11W Na3 157.9(5) . . ?
Ta1 O12 K2 100.5(4) . 6 ?
Ta4 O12 K2 104.5(3) . 6 ?
Ta4 O12 Ta1 116.6(4) . . ?
Na5 O12W K7 135.4(8) . . ?
Ta6 O13 K5 105.8(3) . 6_556 ?
Ta9 O13 K5 101.7(4) . 6_556 ?
Ta9 O13 Ta6 116.7(5) . . ?
K6 O13W K2 158.7(7) . . ?
K1 O14 K6 87.5(3) . 6_565 ?
Ta1 O14 K1 124.8(4) . . ?
Ta1 O14 K6 98.4(4) . 6_565 ?
Ta5 O14 K1 116.4(5) . . ?
Ta5 O14 K6 103.1(4) . 6_565 ?
Ta5 O14 Ta1 115.3(5) . . ?
Ta7 O15 K2 125.6(4) . . ?
Ta3 O16 K5 126.5(4) . 7_656 ?
K1 O16W K6 78.9(3) . 5_666 ?
Na5 O17 K4 112.1(5) . 7_656 ?
Ta6 O17 K4 127.0(4) . 7_656 ?
Ta6 O17 Na5 115.4(6) . . ?
Na5 O18 K5 112.8(5) . . ?
Ta4 O18 K5 125.8(4) . . ?
Ta4 O18 Na5 114.9(6) . . ?
Na2 O18W K2 94.0(6) . 6 ?
Na4 O19 Na3 93.3(3) . . ?
Ta9 O19 Na3 128.9(5) . . ?
Ta9 O19 Na4 129.8(5) . . ?
Ta2 O20 K4 127.4(4) . . ?
Ta1 O21 K3 132.2(5) . . ?
Ni1 O24 Ta1 179.5(5) . . ?
Ni1 O24 Ta2 89.2(3) . . ?
Ni1 O24 Ta4 89.5(3) . . ?
Ni1 O24 Ta5 90.6(3) . . ?
Ni1 O24 Ta8 91.0(3) . . ?
Ta1 O24 Ta2 90.4(3) . . ?
Ta1 O24 Ta4 90.8(3) . . ?
Ta1 O24 Ta5 89.1(3) . . ?
Ta1 O24 Ta8 89.4(3) . . ?
Ta4 O24 Ta2 88.7(3) . . ?
Ta4 O24 Ta5 177.8(4) . . ?
Ta5 O24 Ta2 89.1(3) . . ?
Ta8 O24 Ta2 178.5(4) . . ?
Ta8 O24 Ta4 89.8(3) . . ?
Ta8 O24 Ta5 92.4(3) . . ?
Ta10 O25 K6 131.4(4) . . ?
Na2 O26 K1 99.3(4) . . ?
Ta3 O27 K4 103.4(3) . 6_566 ?
Ta9 O27 K4 103.5(4) . 6_566 ?
Ta9 O27 Ta3 115.8(4) . . ?
Ta5 O28 Ni2 99.2(4) . . ?
Ta8 O28 Ni2 98.6(4) . . ?
Ta8 O28 Ta5 116.3(5) . . ?
Ta2 O29 K6 97.9(3) . 6_565 ?
Ta5 O29 K6 98.8(4) . 6_565 ?
Ta5 O29 Ta2 116.8(4) . . ?
Na2 O30 K2 94.2(3) . 6 ?
Ta1 O30 K2 99.8(4) . 6 ?
Ta1 O30 Na2 121.0(4) . . ?
Ta8 O30 K2 101.2(4) . 6 ?
Ta8 O30 Na2 117.5(5) . . ?
Ta8 O30 Ta1 115.2(5) . . ?
Ta2 O31 K7 114.1(3) . . ?
Ta4 O31 K7 114.3(4) . . ?
Ta4 O31 Ta2 115.3(5) . . ?
Ta6 O32 K5 98.6(3) . 6_556 ?
Ta7 O32 K5 98.4(3) . 6_556 ?
Ta7 O32 Ta6 116.2(4) . . ?
Ni1 O33 Ta3 88.8(3) . . ?
Ni1 O33 Ta6 88.8(3) . . ?
Ni1 O33 Ta7 91.0(3) . . ?
Ni1 O33 Ta9 177.9(4) . . ?
Ni1 O33 Ta10 91.1(3) . . ?
Ta3 O33 Ta6 87.8(3) . . ?
Ta7 O33 Ta3 177.0(4) . . ?
Ta7 O33 Ta6 89.2(2) . . ?
Ta9 O33 Ta3 89.7(3) . . ?
Ta9 O33 Ta6 89.7(3) . . ?
Ta9 O33 Ta7 90.4(3) . . ?
Ta9 O33 Ta10 90.4(3) . . ?
Ta10 O33 Ta3 89.4(2) . . ?
Ta10 O33 Ta6 177.2(4) . . ?
Ta10 O33 Ta7 93.6(3) . . ?
K2 O19W K3 116.2(7) 6 . ?
K2 Ta1 K1 118.07(10) 6 . ?
K2 Ta1 K3 86.28(8) 6 . ?
K3 Ta1 K1 98.40(6) . . ?
K6 Ta1 K1 58.38(9) 6_565 . ?
K6 Ta1 K2 166.87(9) 6_565 6 ?
K6 Ta1 K3 82.01(8) 6_565 . ?
O8 Ta1 K1 105.5(3) . . ?
O8 Ta1 K2 135.9(3) . 6 ?
O8 Ta1 K3 80.6(3) . . ?
O8 Ta1 K6 47.7(3) . 6_565 ?
O8 Ta1 O12 87.8(4) . . ?
O8 Ta1 O14 86.9(4) . . ?
O8 Ta1 O24 76.8(3) . . ?
O8 Ta1 O30 154.0(4) . . ?
O8 Ta1 Ta5 79.7(3) . . ?
O8 Ta1 Ta8 122.5(3) . . ?
O12 Ta1 K1 166.6(3) . . ?
O12 Ta1 K2 48.6(3) . 6 ?
O12 Ta1 K3 82.3(3) . . ?
O12 Ta1 K6 134.6(3) . 6_565 ?
O12 Ta1 O14 154.4(4) . . ?
O12 Ta1 O24 76.7(3) . . ?
O12 Ta1 O30 87.2(4) . . ?
O12 Ta1 Ta5 122.6(3) . . ?
O12 Ta1 Ta8 79.6(2) . . ?
O14 Ta1 K1 32.1(3) . . ?
O14 Ta1 K2 134.7(3) . 6 ?
O14 Ta1 K3 121.4(3) . . ?
O14 Ta1 K6 50.0(3) . 6_565 ?
O14 Ta1 O24 77.7(3) . . ?
O14 Ta1 O30 86.7(4) . . ?
O14 Ta1 Ta5 31.8(3) . . ?
O14 Ta1 Ta8 82.2(3) . . ?
O21 Ta1 K1 74.4(3) . . ?
O21 Ta1 K2 83.8(3) . 6 ?
O21 Ta1 K3 29.0(4) . . ?
O21 Ta1 K6 83.1(3) . 6_565 ?
O21 Ta1 O8 102.4(4) . . ?
O21 Ta1 O12 101.9(4) . . ?
O21 Ta1 O14 103.7(4) . . ?
O21 Ta1 O24 178.4(4) . . ?
O21 Ta1 O30 103.6(4) . . ?
O21 Ta1 Ta5 135.4(3) . . ?
O21 Ta1 Ta8 135.0(3) . . ?
O24 Ta1 K1 107.2(2) . . ?
O24 Ta1 K2 95.81(19) . 6 ?
O24 Ta1 K3 149.5(2) . . ?
O24 Ta1 K6 97.29(19) . 6_565 ?
O24 Ta1 Ta5 45.9(2) . . ?
O24 Ta1 Ta8 45.7(2) . . ?
O30 Ta1 K1 81.4(3) . . ?
O30 Ta1 K2 48.6(3) . 6 ?
O30 Ta1 K3 123.8(2) . . ?
O30 Ta1 K6 136.1(3) . 6_565 ?
O30 Ta1 O24 77.2(3) . . ?
O30 Ta1 Ta5 81.6(3) . . ?
O30 Ta1 Ta8 31.5(2) . . ?
Ta5 Ta1 K1 62.57(3) . . ?
Ta5 Ta1 K2 125.68(6) . 6 ?
Ta5 Ta1 K3 147.30(6) . . ?
Ta5 Ta1 K6 65.44(5) . 6_565 ?
Ta8 Ta1 K1 93.89(5) . . ?
Ta8 Ta1 K2 63.49(6) . 6 ?
Ta8 Ta1 K3 149.64(6) . . ?
Ta8 Ta1 K6 127.69(6) . 6_565 ?
Ta8 Ta1 Ta5 62.353(16) . . ?
K6 Ta2 K4 76.43(7) 6_565 . ?
Ni1 Ta2 K4 161.55(6) . . ?
Ni1 Ta2 K6 121.78(6) . 6_565 ?
Ni1 Ta2 Ta4 57.35(3) . . ?
O5 Ta2 K4 128.2(3) . . ?
O5 Ta2 K6 137.2(3) . 6_565 ?
O5 Ta2 Ni1 41.2(2) . . ?
O5 Ta2 O24 81.4(3) . . ?
O5 Ta2 O29 86.7(4) . . ?
O5 Ta2 Ta4 83.7(2) . . ?
O8 Ta2 K4 73.8(3) . . ?
O8 Ta2 K6 45.3(3) . 6_565 ?
O8 Ta2 Ni1 115.8(3) . . ?
O8 Ta2 O5 157.0(4) . . ?
O8 Ta2 O24 75.6(3) . . ?
O8 Ta2 O29 86.9(4) . . ?
O8 Ta2 O31 88.2(4) . . ?
O8 Ta2 Ta4 81.0(3) . . ?
O20 Ta2 K4 32.6(3) . . ?
O20 Ta2 K6 81.2(3) . 6_565 ?
O20 Ta2 Ni1 144.2(3) . . ?
O20 Ta2 O5 103.0(4) . . ?
O20 Ta2 O8 99.9(4) . . ?
O20 Ta2 O24 175.0(4) . . ?
O20 Ta2 O29 101.4(4) . . ?
O20 Ta2 O31 104.5(4) . . ?
O20 Ta2 Ta4 136.6(3) . . ?
O24 Ta2 K4 144.8(2) . . ?
O24 Ta2 K6 94.0(2) . 6_565 ?
O24 Ta2 Ni1 40.2(2) . . ?
O24 Ta2 Ta4 45.5(2) . . ?
O29 Ta2 K4 118.5(2) . . ?
O29 Ta2 K6 51.3(2) . 6_565 ?
O29 Ta2 Ni1 78.8(2) . . ?
O29 Ta2 O24 76.4(3) . . ?
O29 Ta2 Ta4 121.8(3) . . ?
O31 Ta2 K4 84.4(3) . . ?
O31 Ta2 K6 132.9(3) . 6_565 ?
O31 Ta2 Ni1 80.4(3) . . ?
O31 Ta2 O5 88.0(4) . . ?
O31 Ta2 O24 77.7(3) . . ?
O31 Ta2 O29 154.0(4) . . ?
O31 Ta2 Ta4 32.2(3) . . ?
Ta4 Ta2 K4 112.07(4) . . ?
Ta4 Ta2 K6 122.44(6) . 6_565 ?
K4 Ta3 K5 78.43(7) 6_566 7_656 ?
Ni1 Ta3 K4 121.24(6) . 6_566 ?
Ni1 Ta3 K5 160.21(5) . 7_656 ?
Ni1 Ta3 Ta6 57.44(3) . . ?
O5 Ta3 K4 134.7(3) . 6_566 ?
O5 Ta3 K5 127.4(3) . 7_656 ?
O5 Ta3 Ni1 41.2(2) . . ?
O5 Ta3 O9 86.3(4) . . ?
O5 Ta3 O33 81.3(3) . . ?
O5 Ta3 Ta6 83.9(2) . . ?
O9 Ta3 K4 49.7(3) . 6_566 ?
O9 Ta3 K5 120.3(3) . 7_656 ?
O9 Ta3 Ni1 78.3(3) . . ?
O9 Ta3 O33 75.1(3) . . ?
O9 Ta3 Ta6 121.3(3) . . ?
O10 Ta3 K4 135.5(2) . 6_566 ?
O10 Ta3 K5 83.2(3) . 7_656 ?
O10 Ta3 Ni1 80.5(3) . . ?
O10 Ta3 O5 88.2(4) . . ?
O10 Ta3 O9 153.5(4) . . ?
O10 Ta3 O27 88.8(4) . . ?
O10 Ta3 O33 78.5(3) . . ?
O10 Ta3 Ta6 32.3(3) . . ?
O16 Ta3 K4 81.2(3) . 6_566 ?
O16 Ta3 K5 33.1(3) . 7_656 ?
O16 Ta3 Ni1 143.4(3) . . ?
O16 Ta3 O5 102.2(4) . . ?
O16 Ta3 O9 102.4(4) . . ?
O16 Ta3 O10 104.1(4) . . ?
O16 Ta3 O27 100.2(4) . . ?
O16 Ta3 O33 175.6(3) . . ?
O16 Ta3 Ta6 136.2(3) . . ?
O27 Ta3 K4 47.2(3) . 6_566 ?
O27 Ta3 K5 74.4(3) . 7_656 ?
O27 Ta3 Ni1 116.3(3) . . ?
O27 Ta3 O5 157.4(4) . . ?
O27 Ta3 O9 86.5(4) . . ?
O27 Ta3 O33 76.1(3) . . ?
O27 Ta3 Ta6 81.7(3) . . ?
O33 Ta3 K4 94.45(19) . 6_566 ?
O33 Ta3 K5 145.4(2) . 7_656 ?
O33 Ta3 Ni1 40.19(19) . . ?
O33 Ta3 Ta6 46.23(19) . . ?
Ta6 Ta3 K4 124.63(5) . 6_566 ?
Ta6 Ta3 K5 111.19(4) . 7_656 ?
K2 Ta4 K5 79.22(7) 6 . ?
K2 Ta4 K7 154.02(6) 6 . ?
K5 Ta4 K7 74.88(4) . . ?
Na5 Ta4 K2 106.8(2) . 6 ?
Na5 Ta4 K5 68.7(3) . . ?
Na5 Ta4 K7 65.5(3) . . ?
Ni1 Ta4 K2 119.93(7) . 6 ?
Ni1 Ta4 K5 160.58(6) . . ?
Ni1 Ta4 K7 85.84(3) . . ?
Ni1 Ta4 Na5 105.5(2) . . ?
Ni1 Ta4 Ta2 57.45(3) . . ?
O4 Ta4 K2 134.9(3) . 6 ?
O4 Ta4 K5 128.1(3) . . ?
O4 Ta4 K7 66.4(3) . . ?
O4 Ta4 Na5 64.5(3) . . ?
O4 Ta4 Ni1 41.2(3) . . ?
O4 Ta4 O11 86.2(4) . . ?
O4 Ta4 O24 81.4(3) . . ?
O4 Ta4 Ta2 84.1(2) . . ?
O11 Ta4 K2 49.4(2) . 6 ?
O11 Ta4 K5 119.6(2) . . ?
O11 Ta4 K7 151.0(2) . . ?
O11 Ta4 Na5 95.1(4) . . ?
O11 Ta4 Ni1 78.7(2) . . ?
O11 Ta4 O24 76.0(3) . . ?
O11 Ta4 Ta2 121.8(2) . . ?
O12 Ta4 K2 46.0(3) . 6 ?
O12 Ta4 K5 73.8(3) . . ?
O12 Ta4 K7 122.2(3) . . ?
O12 Ta4 Na5 137.7(3) . . ?
O12 Ta4 Ni1 116.2(3) . . ?
O12 Ta4 O4 157.3(4) . . ?
O12 Ta4 O11 86.7(4) . . ?
O12 Ta4 O24 75.9(3) . . ?
O12 Ta4 Ta2 81.5(3) . . ?
O18 Ta4 K2 82.9(3) . 6 ?
O18 Ta4 K5 33.7(3) . . ?
O18 Ta4 K7 76.8(3) . . ?
O18 Ta4 Na5 37.9(4) . . ?
O18 Ta4 Ni1 143.4(3) . . ?
O18 Ta4 O4 102.3(4) . . ?
O18 Ta4 O11 101.5(4) . . ?
O18 Ta4 O12 100.3(4) . . ?
O18 Ta4 O24 175.5(4) . . ?
O18 Ta4 O31 104.3(4) . . ?
O18 Ta4 Ta2 136.6(3) . . ?
O24 Ta4 K2 92.7(2) . 6 ?
O24 Ta4 K5 144.6(2) . . ?
O24 Ta4 K7 107.2(2) . . ?
O24 Ta4 Na5 145.4(3) . . ?
O24 Ta4 Ni1 40.3(2) . . ?
O24 Ta4 Ta2 45.8(2) . . ?
O31 Ta4 K2 134.3(3) . 6 ?
O31 Ta4 K5 83.1(3) . . ?
O31 Ta4 K7 40.3(3) . . ?
O31 Ta4 Na5 105.3(4) . . ?
O31 Ta4 Ni1 80.7(3) . . ?
O31 Ta4 O4 88.5(4) . . ?
O31 Ta4 O11 154.2(4) . . ?
O31 Ta4 O12 88.6(4) . . ?
O31 Ta4 O24 78.2(3) . . ?
O31 Ta4 Ta2 32.4(3) . . ?
Ta2 Ta4 K2 122.59(6) . 6 ?
Ta2 Ta4 K5 111.05(4) . . ?
Ta2 Ta4 K7 66.585(14) . . ?
Ta2 Ta4 Na5 130.0(2) . . ?
K6 Ta5 K1 59.71(8) 6_565 . ?
Ni1 Ta5 K1 150.11(9) . . ?
Ni1 Ta5 K6 121.25(7) . 6_565 ?
Ni1 Ta5 Ta1 84.66(3) . . ?
Ni2 Ta5 K1 115.65(6) . . ?
Ni2 Ta5 K6 175.13(7) . 6_565 ?
Ni2 Ta5 Ni1 61.75(5) . . ?
Ni2 Ta5 Ta1 114.76(4) . . ?
O1 Ta5 K1 156.3(3) . . ?
O1 Ta5 K6 140.9(3) . 6_565 ?
O1 Ta5 Ni1 41.8(2) . . ?
O1 Ta5 Ni2 44.0(3) . . ?
O1 Ta5 O24 81.4(3) . . ?
O1 Ta5 Ta1 126.1(2) . . ?
O14 Ta5 K1 37.6(3) . . ?
O14 Ta5 K6 47.6(3) . 6_565 ?
O14 Ta5 Ni1 117.5(3) . . ?
O14 Ta5 Ni2 128.0(3) . . ?
O14 Ta5 O1 158.4(4) . . ?
O14 Ta5 O24 77.8(4) . . ?
O14 Ta5 O28 87.4(4) . . ?
O14 Ta5 O29 90.9(4) . . ?
O14 Ta5 Ta1 32.9(3) . . ?
O23 Ta5 K1 65.5(3) . . ?
O23 Ta5 K6 86.5(3) . 6_565 ?
O23 Ta5 Ni1 141.4(3) . . ?
O23 Ta5 Ni2 92.8(3) . . ?
O23 Ta5 O1 99.6(4) . . ?
O23 Ta5 O14 101.0(4) . . ?
O23 Ta5 O24 177.2(4) . . ?
O23 Ta5 O28 102.0(4) . . ?
O23 Ta5 O29 105.0(4) . . ?
O23 Ta5 Ta1 133.9(3) . . ?
O24 Ta5 K1 112.8(2) . . ?
O24 Ta5 K6 94.5(2) . 6_565 ?
O24 Ta5 Ni1 39.7(2) . . ?
O24 Ta5 Ni2 86.0(2) . . ?
O24 Ta5 Ta1 44.9(2) . . ?
O28 Ta5 K1 83.6(3) . . ?
O28 Ta5 K6 134.9(3) . 6_565 ?
O28 Ta5 Ni1 78.0(3) . . ?
O28 Ta5 Ni2 40.6(3) . . ?
O28 Ta5 O1 81.9(4) . . ?
O28 Ta5 O24 75.5(3) . . ?
O28 Ta5 Ta1 81.0(3) . . ?
O29 Ta5 K1 110.9(3) . . ?
O29 Ta5 K6 51.3(3) . 6_565 ?
O29 Ta5 Ni1 78.8(3) . . ?
O29 Ta5 Ni2 133.4(3) . . ?
O29 Ta5 O1 90.1(4) . . ?
O29 Ta5 O24 77.6(3) . . ?
O29 Ta5 O28 152.8(4) . . ?
O29 Ta5 Ta1 82.9(3) . . ?
Ta1 Ta5 K1 69.29(5) . . ?
Ta1 Ta5 K6 62.92(5) . 6_565 ?
Na5 Ta6 K5 106.0(3) . 6_556 ?
Ni1 Ta6 K5 121.22(6) . 6_556 ?
Ni1 Ta6 Na5 107.0(2) . . ?
Ni1 Ta6 Ta3 57.23(3) . . ?
O4 Ta6 K5 136.6(3) . 6_556 ?
O4 Ta6 Na5 66.2(3) . . ?
O4 Ta6 Ni1 40.9(3) . . ?
O4 Ta6 O32 86.2(4) . . ?
O4 Ta6 O33 81.0(3) . . ?
O4 Ta6 Ta3 83.5(2) . . ?
O10 Ta6 K5 133.2(2) . 6_556 ?
O10 Ta6 Na5 105.7(4) . . ?
O10 Ta6 Ni1 80.1(3) . . ?
O10 Ta6 O4 87.9(4) . . ?
O10 Ta6 O32 153.6(3) . . ?
O10 Ta6 O33 77.9(3) . . ?
O10 Ta6 Ta3 32.0(3) . . ?
O13 Ta6 K5 45.3(2) . 6_556 ?
O13 Ta6 Na5 136.8(4) . . ?
O13 Ta6 Ni1 115.7(3) . . ?
O13 Ta6 O4 156.6(4) . . ?
O13 Ta6 O10 88.5(3) . . ?
O13 Ta6 O32 86.9(4) . . ?
O13 Ta6 O33 75.6(3) . . ?
O13 Ta6 Ta3 81.2(2) . . ?
O17 Ta6 K5 82.7(3) . 6_556 ?
O17 Ta6 Na5 36.6(4) . . ?
O17 Ta6 Ni1 143.5(3) . . ?
O17 Ta6 O4 102.6(4) . . ?
O17 Ta6 O10 104.1(4) . . ?
O17 Ta6 O13 100.8(4) . . ?
O17 Ta6 O32 102.3(4) . . ?
O17 Ta6 O33 175.9(3) . . ?
O17 Ta6 Ta3 136.0(3) . . ?
O32 Ta6 K5 51.0(3) . 6_556 ?
O32 Ta6 Na5 95.4(4) . . ?
O32 Ta6 Ni1 78.6(2) . . ?
O32 Ta6 O33 75.8(3) . . ?
O32 Ta6 Ta3 121.7(2) . . ?
O33 Ta6 K5 93.31(19) . 6_556 ?
O33 Ta6 Na5 146.7(3) . . ?
O33 Ta6 Ni1 40.07(19) . . ?
O33 Ta6 Ta3 45.98(18) . . ?
Ta3 Ta6 K5 122.39(4) . 6_556 ?
Ta3 Ta6 Na5 130.5(3) . . ?
K5 Ta7 K2 79.35(7) 6_556 . ?
Ni1 Ta7 K2 157.51(7) . . ?
Ni1 Ta7 K5 122.63(6) . 6_556 ?
Ni1 Ta7 Ta9 84.54(3) . . ?
Ni2 Ta7 K2 95.60(7) . . ?
Ni2 Ta7 K5 174.17(6) . 6_556 ?
Ni2 Ta7 Ni1 62.18(5) . . ?
Ni2 Ta7 Ta9 115.51(4) . . ?
O2 Ta7 K2 124.1(3) . . ?
O2 Ta7 K5 142.0(2) . 6_556 ?
O2 Ta7 Ni1 41.8(2) . . ?
O2 Ta7 Ni2 43.6(2) . . ?
O2 Ta7 O33 81.5(3) . . ?
O2 Ta7 Ta9 126.0(2) . . ?
O3 Ta7 K2 82.3(3) . . ?
O3 Ta7 K5 134.5(3) . 6_556 ?
O3 Ta7 Ni1 78.3(2) . . ?
O3 Ta7 Ni2 41.0(3) . . ?
O3 Ta7 O2 81.8(3) . . ?
O3 Ta7 O33 75.4(3) . . ?
O3 Ta7 Ta9 81.4(3) . . ?
O6 Ta7 K2 72.4(3) . . ?
O6 Ta7 K5 47.3(2) . 6_556 ?
O6 Ta7 Ni1 117.6(3) . . ?
O6 Ta7 Ni2 128.5(3) . . ?
O6 Ta7 O2 158.4(4) . . ?
O6 Ta7 O3 87.5(4) . . ?
O6 Ta7 O33 77.7(3) . . ?
O6 Ta7 Ta9 33.1(3) . . ?
O15 Ta7 K2 33.7(3) . . ?
O15 Ta7 K5 84.0(3) . 6_556 ?
O15 Ta7 Ni1 142.3(3) . . ?
O15 Ta7 Ni2 93.4(3) . . ?
O15 Ta7 O2 100.5(4) . . ?
O15 Ta7 O3 102.5(4) . . ?
O15 Ta7 O6 100.0(4) . . ?
O15 Ta7 O32 103.4(4) . . ?
O15 Ta7 O33 176.9(4) . . ?
O15 Ta7 Ta9 133.1(3) . . ?
O32 Ta7 K2 121.9(2) . . ?
O32 Ta7 K5 52.1(3) . 6_556 ?
O32 Ta7 Ni1 79.4(2) . . ?
O32 Ta7 Ni2 133.7(3) . . ?
O32 Ta7 O2 90.6(4) . . ?
O32 Ta7 O3 153.9(4) . . ?
O32 Ta7 O6 90.9(4) . . ?
O32 Ta7 O33 78.8(3) . . ?
O32 Ta7 Ta9 83.1(3) . . ?
O33 Ta7 K2 143.2(2) . . ?
O33 Ta7 K5 95.8(2) . 6_556 ?
O33 Ta7 Ni1 39.9(2) . . ?
O33 Ta7 Ni2 86.5(2) . . ?
O33 Ta7 Ta9 44.6(2) . . ?
Ta9 Ta7 K2 103.75(6) . . ?
Ta9 Ta7 K5 63.45(4) . 6_556 ?
Ni1 Ta8 K2 122.63(7) . 6 ?
Ni1 Ta8 Ta1 84.60(3) . . ?
Ni2 Ta8 K2 174.82(8) . 6 ?
Ni2 Ta8 Ni1 61.88(5) . . ?
Ni2 Ta8 Ta1 115.22(3) . . ?
O2 Ta8 K2 141.4(3) . 6 ?
O2 Ta8 Ni1 41.5(2) . . ?
O2 Ta8 Ni2 43.5(2) . . ?
O2 Ta8 O24 81.0(3) . . ?
O2 Ta8 Ta1 125.8(2) . . ?
O11 Ta8 K2 52.2(3) . 6 ?
O11 Ta8 Ni1 78.5(3) . . ?
O11 Ta8 Ni2 132.9(3) . . ?
O11 Ta8 O2 90.0(4) . . ?
O11 Ta8 O24 77.2(3) . . ?
O11 Ta8 O28 152.5(4) . . ?
O11 Ta8 Ta1 83.0(2) . . ?
O22 Ta8 K2 84.4(3) . 6 ?
O22 Ta8 Ni1 141.2(3) . . ?
O22 Ta8 Ni2 93.0(3) . . ?
O22 Ta8 O2 99.7(4) . . ?
O22 Ta8 O11 104.2(4) . . ?
O22 Ta8 O24 178.4(4) . . ?
O22 Ta8 O28 103.0(4) . . ?
O22 Ta8 O30 100.9(4) . . ?
O22 Ta8 Ta1 134.2(3) . . ?
O24 Ta8 K2 95.9(2) . 6 ?
O24 Ta8 Ni1 39.7(2) . . ?
O24 Ta8 Ni2 86.6(2) . . ?
O24 Ta8 Ta1 44.9(2) . . ?
O28 Ta8 K2 135.4(3) . 6 ?
O28 Ta8 Ni1 77.9(3) . . ?
O28 Ta8 Ni2 40.9(3) . . ?
O28 Ta8 O2 81.5(4) . . ?
O28 Ta8 O24 75.7(3) . . ?
O28 Ta8 Ta1 81.1(3) . . ?
O30 Ta8 K2 48.7(3) . 6 ?
O30 Ta8 Ni1 117.8(3) . . ?
O30 Ta8 Ni2 127.8(3) . . ?
O30 Ta8 O2 158.1(4) . . ?
O30 Ta8 O11 91.9(4) . . ?
O30 Ta8 O24 78.1(4) . . ?
O30 Ta8 O28 86.9(4) . . ?
O30 Ta8 Ta1 33.2(3) . . ?
Ta1 Ta8 K2 64.25(6) . 6 ?
K5 Ta9 K4 166.34(6) 6_556 6_566 ?
O6 Ta9 K4 135.0(3) . 6_566 ?
O6 Ta9 K5 49.2(3) . 6_556 ?
O6 Ta9 O33 77.0(3) . . ?
O6 Ta9 Ta7 32.0(2) . . ?
O6 Ta9 Ta10 82.1(2) . . ?
O7 Ta9 K4 48.5(3) . 6_566 ?
O7 Ta9 K5 135.5(2) . 6_556 ?
O7 Ta9 O6 87.1(4) . . ?
O7 Ta9 O33 76.7(3) . . ?
O7 Ta9 Ta7 82.0(3) . . ?
O7 Ta9 Ta10 31.8(2) . . ?
O13 Ta9 K4 136.2(3) . 6_566 ?
O13 Ta9 K5 48.1(3) . 6_556 ?
O13 Ta9 O6 86.5(4) . . ?
O13 Ta9 O7 154.6(4) . . ?
O13 Ta9 O27 89.2(4) . . ?
O13 Ta9 O33 77.9(3) . . ?
O13 Ta9 Ta7 79.6(3) . . ?
O13 Ta9 Ta10 122.9(3) . . ?
O19 Ta9 K4 84.7(3) . 6_566 ?
O19 Ta9 K5 81.6(3) . 6_556 ?
O19 Ta9 O6 101.8(4) . . ?
O19 Ta9 O7 103.1(4) . . ?
O19 Ta9 O13 102.3(4) . . ?
O19 Ta9 O27 102.9(4) . . ?
O19 Ta9 O33 178.8(4) . . ?
O19 Ta9 Ta7 133.8(3) . . ?
O19 Ta9 Ta10 134.8(3) . . ?
O27 Ta9 K4 47.5(3) . 6_566 ?
O27 Ta9 K5 136.4(3) . 6_556 ?
O27 Ta9 O6 155.2(3) . . ?
O27 Ta9 O7 86.4(4) . . ?
O27 Ta9 O33 78.3(3) . . ?
O27 Ta9 Ta7 123.2(2) . . ?
O27 Ta9 Ta10 79.9(3) . . ?
O33 Ta9 K4 96.00(19) . 6_566 ?
O33 Ta9 K5 97.66(19) . 6_556 ?
O33 Ta9 Ta7 44.96(19) . . ?
O33 Ta9 Ta10 44.99(19) . . ?
Ta7 Ta9 K4 125.84(5) . 6_566 ?
Ta7 Ta9 K5 65.36(5) . 6_556 ?
Ta10 Ta9 K4 63.92(5) . 6_566 ?
Ta10 Ta9 K5 127.21(5) . 6_556 ?
Ta10 Ta9 Ta7 62.048(16) . . ?
K4 Ta10 K6 76.33(7) 6_566 . ?
Ni1 Ta10 K4 122.84(6) . 6_566 ?
Ni1 Ta10 K6 160.81(6) . . ?
Ni1 Ta10 Ta9 84.51(3) . . ?
Ni2 Ta10 K4 175.09(6) . 6_566 ?
Ni2 Ta10 K6 99.04(6) . . ?
Ni2 Ta10 Ni1 61.82(5) . . ?
Ni2 Ta10 Ta9 114.75(4) . . ?
O1 Ta10 K4 140.3(3) . 6_566 ?
O1 Ta10 K6 123.5(3) . . ?
O1 Ta10 Ni1 41.9(3) . . ?
O1 Ta10 Ni2 43.8(3) . . ?
O1 Ta10 O33 81.5(3) . . ?
O1 Ta10 Ta9 126.1(2) . . ?
O3 Ta10 K4 136.8(3) . 6_566 ?
O3 Ta10 K6 87.7(3) . . ?
O3 Ta10 Ni1 78.3(3) . . ?
O3 Ta10 Ni2 40.3(3) . . ?
O3 Ta10 O1 81.7(4) . . ?
O3 Ta10 O33 75.5(3) . . ?
O3 Ta10 Ta9 81.5(3) . . ?
O7 Ta10 K4 49.7(2) . 6_566 ?
O7 Ta10 K6 74.9(3) . . ?
O7 Ta10 Ni1 117.1(3) . . ?
O7 Ta10 Ni2 127.9(2) . . ?
O7 Ta10 O1 158.0(4) . . ?
O7 Ta10 O3 87.6(4) . . ?
O7 Ta10 O33 77.2(3) . . ?
O7 Ta10 Ta9 32.6(3) . . ?
O9 Ta10 K4 51.0(3) . 6_566 ?
O9 Ta10 K6 117.2(3) . . ?
O9 Ta10 Ni1 79.1(2) . . ?
O9 Ta10 Ni2 133.7(3) . . ?
O9 Ta10 O1 90.6(4) . . ?
O9 Ta10 O3 153.5(4) . . ?
O9 Ta10 O7 90.6(4) . . ?
O9 Ta10 O33 78.3(3) . . ?
O9 Ta10 Ta9 82.8(3) . . ?
O25 Ta10 K4 81.7(3) . 6_566 ?
O25 Ta10 K6 29.9(3) . . ?
O25 Ta10 Ni1 142.3(3) . . ?
O25 Ta10 Ni2 95.2(3) . . ?
O25 Ta10 O1 100.6(4) . . ?
O25 Ta10 O3 103.9(4) . . ?
O25 Ta10 O7 100.6(4) . . ?
O25 Ta10 O9 102.3(4) . . ?
O25 Ta10 O33 177.7(3) . . ?
O25 Ta10 Ta9 133.2(3) . . ?
O33 Ta10 K4 97.2(2) . 6_566 ?
O33 Ta10 K6 147.9(2) . . ?
O33 Ta10 Ni1 39.9(2) . . ?
O33 Ta10 Ni2 85.8(2) . . ?
O33 Ta10 Ta9 44.7(2) . . ?
Ta9 Ta10 K4 65.64(5) . 6_566 ?
Ta9 Ta10 K6 106.56(6) . . ?

loop_
_geom_bond_atom_site_label_1
_geom_bond_atom_site_label_2
_geom_bond_distance
_geom_bond_site_symmetry_2
_geom_bond_publ_flag
C1 C2 1.51(2) . ?
C1 N1 1.51(2) . ?
C2 N2 1.49(2) . ?
K1 K6 3.898(5) 5_666 ?
K1 K6 3.898(5) 6_565 ?
K1 Na2 3.903(11) . ?
K1 O14 2.703(11) 2_655 ?
K1 O14 2.703(11) . ?
K1 O16W 2.946(14) . ?
K1 O16W 2.946(14) 2_655 ?
K1 O26 2.683(11) 2_655 ?
K1 O26 2.683(11) . ?
K1 Ta1 4.181(3) 2_655 ?
K1 Ta5 3.9677(9) 2_655 ?
K1 Ta5 3.9677(9) . ?
K2 Na2 4.015(6) 5_656 ?
K2 O11 3.000(9) 6_556 ?
K2 O11W 2.738(15) . ?
K2 O12 2.891(10) 6_556 ?
K2 O13W 3.388(19) . ?
K2 O15 2.811(10) . ?
K2 O18W 3.04(2) 6_556 ?
K2 O30 2.885(10) 6_556 ?
K2 O19W 3.12(2) 6_556 ?
K2 Ta1 3.792(4) 6_556 ?
K2 Ta4 3.892(4) 6_556 ?
K2 Ta8 3.767(3) 6_556 ?
K3 Na1 3.548(7) . ?
K3 O1W 2.867(11) . ?
K3 O4W 2.907(10) . ?
K3 O6W 2.70(2) . ?
K3 O14W 2.743(13) 6_565 ?
K3 O21 2.683(11) . ?
K3 O19W 3.25(2) . ?
K3 Ta1 4.105(4) . ?
K3 O20W 2.67(2) . ?
K4 Na1 3.721(6) . ?
K4 O1W 2.933(11) . ?
K4 O2W 3.349(12) . ?
K4 O3W 2.804(10) . ?
K4 O7 3.021(9) 6_565 ?
K4 O9 3.070(9) 6_565 ?
K4 O10W 3.285(13) 6_565 ?
K4 O17 2.864(11) 7_656 ?
K4 O20 2.829(9) . ?
K4 O27 2.991(10) 6_565 ?
K4 Ta9 3.948(3) 6_565 ?
K4 Ta10 3.892(3) 6_565 ?
K5 Na1 3.647(6) . ?
K5 O2W 3.118(12) . ?
K5 O4W 2.980(10) . ?
K5 O5W 2.906(11) . ?
K5 O6 2.947(9) 6 ?
K5 O13 2.919(9) 6 ?
K5 O16 2.814(10) 7_656 ?
K5 O18 2.827(10) . ?
K5 O32 3.110(9) 6 ?
K5 Ta6 3.954(3) 6 ?
K5 Ta7 3.899(3) 6 ?
K5 Ta9 3.837(3) 6 ?
K6 O8 2.852(10) 6_566 ?
K6 O9W 2.864(16) . ?
K6 O13W 3.331(19) . ?
K6 O14 2.929(10) 6_566 ?
K6 O16W 3.180(15) 5_666 ?
K6 O25 2.768(10) . ?
K6 O29 3.051(9) 6_566 ?
K6 Ta1 3.780(3) 6_566 ?
K6 Ta2 3.873(4) 6_566 ?
K6 Ta5 3.861(3) 6_566 ?
K6 Ta10 4.160(3) . ?
K7 Na5 4.222(15) 7_656 ?
K7 Na5 4.222(15) . ?
K7 O10 2.994(8) . ?
K7 O10 2.994(8) 7_656 ?
K7 O12W 2.523(14) . ?
K7 O12W 2.523(14) 7_656 ?
K7 O31 2.978(10) . ?
K7 O31 2.978(10) 7_656 ?
K7 Ta4 4.1969(6) 7_656 ?
K7 Ta4 4.1970(6) . ?
N1 Ni2 2.061(12) . ?
N2 Ni2 2.079(13) . ?
Na1 Na4 3.699(9) 7_656 ?
Na1 O1W 2.405(11) . ?
Na1 O2W 2.300(12) . ?
Na1 O3W 2.392(11) . ?
Na1 O4W 2.385(11) . ?
Na1 O5W 2.391(12) . ?
Na1 O6W 2.385(15) . ?
Na2 O18W 2.42(2) . ?
Na2 O18W 2.42(2) 2_655 ?
Na2 O26 2.434(13) 2_655 ?
Na2 O26 2.434(13) . ?
Na2 O30 2.591(10) . ?
Na2 O30 2.591(10) 2_655 ?
Na3 Na4 2.826(10) 7_657 ?
Na3 Na4 3.961(10) . ?
Na3 Na5 2.153(15) 6_556 ?
Na3 O7W 2.972(14) 6_556 ?
Na3 O10W 2.911(17) 7_657 ?
Na3 O11W 2.756(15) . ?
Na3 O19 2.738(11) . ?
Na4 Na5 4.158(17) 4_656 ?
Na4 Na5 4.186(17) 6_556 ?
Na4 O3W 2.801(12) 7_656 ?
Na4 O17W 2.373(12) 4_646 ?
Na4 O19 2.709(13) . ?
Na5 O10W 2.17(2) 4_646 ?
Na5 O12W 2.04(2) . ?
Na5 O17 2.286(16) . ?
Na5 O18 2.398(17) . ?
Na5 Ta4 3.540(14) . ?
Na5 Ta6 3.467(14) . ?
Ni1 O1 2.108(9) . ?
Ni1 O2 2.102(9) . ?
Ni1 O4 2.071(9) . ?
Ni1 O5 2.074(9) . ?
Ni1 O24 2.007(9) . ?
Ni1 O33 2.006(8) . ?
Ni1 Ta2 3.1073(16) . ?
Ni1 Ta3 3.1075(17) . ?
Ni1 Ta4 3.1040(16) . ?
Ni1 Ta6 3.1150(17) . ?
Ni1 Ta7 3.1253(16) . ?
Ni1 Ta10 3.1288(16) . ?
Ni2 O1 2.161(10) . ?
Ni2 O2 2.132(9) . ?
Ni2 O3 2.039(9) . ?
Ni2 O28 2.045(10) . ?
Ni2 Ta5 3.1046(18) . ?
Ni2 Ta7 3.0790(18) . ?
Ni2 Ta8 3.0884(18) . ?
Ni2 Ta10 3.1080(18) . ?
O1 Ta5 2.085(8) . ?
O1 Ta10 2.053(8) . ?
O2 Ta7 2.056(8) . ?
O2 Ta8 2.076(9) . ?
O3 Ta7 2.041(8) . ?
O3 Ta10 2.036(8) . ?
O4 Ta4 1.997(9) . ?
O4 Ta6 1.998(9) . ?
O5 Ta2 2.003(8) . ?
O5 Ta3 1.999(8) . ?
O6 Ta7 1.954(9) . ?
O6 Ta9 2.011(9) . ?
O7 Ta9 1.996(9) . ?
O7 Ta10 1.951(9) . ?
O8 Ta1 1.976(9) . ?
O8 Ta2 1.974(9) . ?
O9 Ta3 2.024(9) . ?
O9 Ta10 1.916(9) . ?
O10 Ta3 1.974(8) . ?
O10 Ta6 1.991(8) . ?
O11 Ta4 2.005(10) . ?
O11 Ta8 1.944(10) . ?
O12 Ta1 1.984(8) . ?
O12 Ta4 1.980(9) . ?
O13 Ta6 1.989(9) . ?
O13 Ta9 1.966(9) . ?
O14 Ta1 2.000(10) . ?
O14 Ta5 1.940(9) . ?
O15 Ta7 1.784(9) . ?
O16 Ta3 1.801(9) . ?
O17 Ta6 1.806(9) . ?
O18 Ta4 1.783(9) . ?
O19 Ta9 1.805(9) . ?
O20 Ta2 1.793(9) . ?
O21 Ta1 1.790(9) . ?
O22 Ta8 1.801(9) . ?
O23 Ta5 1.821(10) . ?
O24 Ta1 2.351(9) . ?
O24 Ta2 2.400(8) . ?
O24 Ta4 2.386(8) . ?
O24 Ta5 2.393(8) . ?
O24 Ta8 2.383(8) . ?
O25 Ta10 1.774(9) . ?
O27 Ta3 1.999(8) . ?
O27 Ta9 1.970(9) . ?
O28 Ta5 2.030(9) . ?
O28 Ta8 2.028(9) . ?
O29 Ta2 2.004(10) . ?
O29 Ta5 1.945(10) . ?
O30 Ta1 2.017(10) . ?
O30 Ta8 1.925(9) . ?
O31 Ta2 1.986(9) . ?
O31 Ta4 1.975(8) . ?
O32 Ta6 2.021(9) . ?
O32 Ta7 1.940(9) . ?
O33 Ta3 2.417(8) . ?
O33 Ta6 2.427(8) . ?
O33 Ta7 2.362(8) . ?
O33 Ta9 2.348(8) . ?
O33 Ta10 2.362(8) . ?
Ta1 Ta5 3.3292(7) . ?
Ta1 Ta8 3.3290(7) . ?
Ta2 Ta4 3.3468(7) . ?
Ta3 Ta6 3.3584(7) . ?
Ta7 Ta9 3.3424(8) . ?
Ta9 Ta10 3.3408(8) . ?

loop_
_smtbx_masks_void_nr
_smtbx_masks_void_average_x
_smtbx_masks_void_average_y
_smtbx_masks_void_average_z
_smtbx_masks_void_volume
_smtbx_masks_void_count_electrons
_smtbx_masks_void_content
1 0.000 0.245 0.250 89.7 8.3 ?
2 0.000 0.755 0.750 89.7 8.4 ?
3 0.500 0.255 0.750 89.7 8.4 ?
4 0.500 0.745 0.250 89.7 8.3 ?
